data_4117288
loop_
_publ_author_name
'Yan-Zhen Zheng'
'Marco Evangelisti'
'Floriana Tuna'
'Richard E. P. Winpenny'

_publ_section_title
;
 Co-Ln Mixed-Metal Phosphonate Grids and Cages as Molecular Magnetic
 Refrigerants
;
_journal_name_full 'Journal of the American Chemical Society'
_journal_page_first 1057
_journal_page_last 1065
_journal_paper_doi 10.1021/ja208367k
_journal_volume 134
_journal_year 2012
_chemical_formula_sum 'C112 H222 Co8 Ho8 N4 O73 P8'
_chemical_formula_weight 4831.58
_chemical_name_systematic
; 
 ? 
;
_space_group_IT_number 15
_symmetry_cell_setting monoclinic
_symmetry_space_group_name_Hall '-C 2yc'
_symmetry_space_group_name_H-M 'C 1 2/c 1'
_atom_sites_solution_hydrogens geom
_atom_sites_solution_primary direct
_atom_sites_solution_secondary difmap
_audit_creation_method SHELXL-97
_cell_angle_alpha 90.00
_cell_angle_beta 101.842(2)
_cell_angle_gamma 90.00
_cell_formula_units_Z 4
_cell_length_a 35.466(3)
_cell_length_b 20.601(2)
_cell_length_c 24.959(2)
_cell_measurement_temperature 100(2)
_cell_volume 17848(3)
_computing_cell_refinement 'Bruker SMART'
_computing_data_collection 'Bruker SMART'
_computing_data_reduction 'Bruker SAINT'
_computing_molecular_graphics 'Bruker SHELXTL'
_computing_publication_material 'Bruker SHELXTL'
_computing_structure_refinement 'SHELXL-97 (Sheldrick, 1997)'
_computing_structure_solution 'SHELXS-97 (Sheldrick, 1990)'
_diffrn_ambient_temperature 100(2)
_diffrn_measured_fraction_theta_full 0.998
_diffrn_measured_fraction_theta_max 0.998
_diffrn_measurement_device_type 'CCD area detector'
_diffrn_measurement_method 'phi and omega scans'
_diffrn_radiation_monochromator graphite
_diffrn_radiation_source 'fine-focus sealed tube'
_diffrn_radiation_type MoK\a
_diffrn_radiation_wavelength 0.71073
_diffrn_reflns_av_R_equivalents 0.0395
_diffrn_reflns_av_sigmaI/netI 0.0406
_diffrn_reflns_limit_h_max 42
_diffrn_reflns_limit_h_min -40
_diffrn_reflns_limit_k_max 24
_diffrn_reflns_limit_k_min -23
_diffrn_reflns_limit_l_max 29
_diffrn_reflns_limit_l_min -29
_diffrn_reflns_number 52572
_diffrn_reflns_theta_full 25.00
_diffrn_reflns_theta_max 25.00
_diffrn_reflns_theta_min 1.92
_exptl_absorpt_coefficient_mu 4.376
_exptl_absorpt_correction_T_max 0.6687
_exptl_absorpt_correction_T_min 0.1276
_exptl_absorpt_correction_type multi-scan
_exptl_absorpt_process_details SADABS
_exptl_crystal_colour purple
_exptl_crystal_density_diffrn 1.798
_exptl_crystal_description needle
_exptl_crystal_F_000 9512
_exptl_crystal_size_max 0.80
_exptl_crystal_size_mid 0.15
_exptl_crystal_size_min 0.10
_refine_diff_density_max 3.295
_refine_diff_density_min -3.566
_refine_diff_density_rms 0.177
_refine_ls_extinction_method none
_refine_ls_goodness_of_fit_ref 1.024
_refine_ls_hydrogen_treatment constr
_refine_ls_matrix_type full
_refine_ls_number_parameters 1330
_refine_ls_number_reflns 15694
_refine_ls_number_restraints 2197
_refine_ls_restrained_S_all 1.040
_refine_ls_R_factor_all 0.1163
_refine_ls_R_factor_gt 0.0854
_refine_ls_shift/su_max 0.001
_refine_ls_shift/su_mean 0.000
_refine_ls_structure_factor_coef Fsqd
_refine_ls_weighting_details 'calc w=1/[\s^2^(Fo^2^)+(0.0786P)^2^+706.7001P] where P=(Fo^2^+2Fc^2^)/3'
_refine_ls_weighting_scheme calc
_refine_ls_wR_factor_gt 0.1990
_refine_ls_wR_factor_ref 0.2272
_reflns_number_gt 11206
_reflns_number_total 15694
_reflns_threshold_expression >2sigma(I)
_cod_data_source_file ja208367k_si_021.cif
_cod_data_source_block cohom
_cod_database_code 4117288

loop_
_symmetry_equiv_pos_as_xyz
'x, y, z'
'-x, y, -z+1/2'
'x+1/2, y+1/2, z'
'-x+1/2, y+1/2, -z+1/2'
'-x, -y, -z'
'x, -y, z-1/2'
'-x+1/2, -y+1/2, -z'
'x+1/2, -y+1/2, z-1/2'

loop_
_atom_site_label
_atom_site_type_symbol
_atom_site_fract_x
_atom_site_fract_y
_atom_site_fract_z
_atom_site_U_iso_or_equiv
_atom_site_adp_type
_atom_site_occupancy
_atom_site_symmetry_multiplicity
_atom_site_calc_flag
_atom_site_refinement_flags
_atom_site_disorder_assembly
_atom_site_disorder_group
Ho1 Ho 0.559689(19) 1.66715(3) 0.83752(3) 0.0598(2) Uani 1 1 d U . .
Ho2 Ho 0.63377(2) 1.53920(6) 0.89092(3) 0.0969(4) Uani 1 1 d U . .
Ho3 Ho 0.65100(3) 1.29566(5) 0.82104(4) 0.0912(3) Uani 1 1 d DU . .
Ho4 Ho 0.58744(5) 1.16431(7) 0.78214(7) 0.0559(3) Uani 0.5060(14) 1 d PDU . 1
O34 O 0.5948(4) 1.2701(8) 0.7665(11) 0.065(2) Uani 0.5060(14) 1 d PDU . 1
H34D H 0.5920 1.2828 0.7272 0.078 Uiso 0.5060(14) 1 calc PR . 1
C81 C 0.6502(5) 1.1525(9) 0.8730(7) 0.100(3) Uani 0.5060(14) 1 d PDU . 1
C90 C 0.6839(5) 1.1306(10) 0.9164(8) 0.107(4) Uani 0.5060(14) 1 d PDU . 1
O22 O 0.6428(7) 1.2097(10) 0.8541(10) 0.092(2) Uani 0.5060(14) 1 d PDU . 1
O38 O 0.6262(5) 1.1067(12) 0.8533(8) 0.097(3) Uani 0.5060(14) 1 d PDU . 1
C88 C 0.6696(9) 1.0832(15) 0.9545(9) 0.120(7) Uani 0.5060(14) 1 d PDU . 1
H88A H 0.6491 1.1037 0.9697 0.180 Uiso 0.5060(14) 1 calc PR . 1
H88B H 0.6909 1.0711 0.9844 0.180 Uiso 0.5060(14) 1 calc PR . 1
H88C H 0.6594 1.0442 0.9340 0.180 Uiso 0.5060(14) 1 calc PR . 1
C85 C 0.7128(7) 1.0977(15) 0.8886(13) 0.114(6) Uani 0.5060(14) 1 d PDU . 1
H85A H 0.7221 1.1288 0.8645 0.171 Uiso 0.5060(14) 1 calc PR . 1
H85B H 0.7004 1.0610 0.8668 0.171 Uiso 0.5060(14) 1 calc PR . 1
H85C H 0.7345 1.0820 0.9163 0.171 Uiso 0.5060(14) 1 calc PR . 1
C91 C 0.7021(9) 1.1890(15) 0.9485(13) 0.126(8) Uani 0.5060(14) 1 d PDU . 1
H91A H 0.7105 1.2200 0.9235 0.189 Uiso 0.5060(14) 1 calc PR . 1
H91B H 0.7245 1.1750 0.9761 0.189 Uiso 0.5060(14) 1 calc PR . 1
H91C H 0.6833 1.2099 0.9666 0.189 Uiso 0.5060(14) 1 calc PR . 1
P4 P 0.5016(3) 1.1677(4) 0.8167(4) 0.0609(16) Uani 0.5060(14) 1 d PDU . 1
O23 O 0.5337(5) 1.2197(9) 0.8157(9) 0.062(2) Uani 0.5060(14) 1 d PDU . 1
O21 O 0.5179(6) 1.1074(8) 0.7905(9) 0.068(3) Uani 0.5060(14) 1 d PDU . 1
O36 O 0.4601(5) 1.1854(9) 0.7844(8) 0.060(3) Uani 0.5060(14) 1 d PDU . 1
C55 C 0.4994(5) 1.1499(8) 0.8869(12) 0.070(3) Uani 0.5060(14) 1 d PDU . 1
C56 C 0.4701(7) 1.0942(12) 0.8874(11) 0.076(4) Uani 0.5060(14) 1 d PDU . 1
H56A H 0.4684 1.0844 0.9252 0.113 Uiso 0.5060(14) 1 calc PR . 1
H56B H 0.4786 1.0554 0.8704 0.113 Uiso 0.5060(14) 1 calc PR . 1
H56C H 0.4447 1.1075 0.8667 0.113 Uiso 0.5060(14) 1 calc PR . 1
C57 C 0.5398(8) 1.1292(13) 0.9182(9) 0.080(4) Uani 0.5060(14) 1 d PDU . 1
H57A H 0.5388 1.1189 0.9562 0.120 Uiso 0.5060(14) 1 calc PR . 1
H57B H 0.5581 1.1647 0.9176 0.120 Uiso 0.5060(14) 1 calc PR . 1
H57C H 0.5482 1.0907 0.9007 0.120 Uiso 0.5060(14) 1 calc PR . 1
C80 C 0.4860(8) 1.2117(13) 0.9132(9) 0.074(4) Uani 0.5060(14) 1 d PDU . 1
H80A H 0.4841 1.2023 0.9510 0.111 Uiso 0.5060(14) 1 calc PR . 1
H80B H 0.4608 1.2252 0.8923 0.111 Uiso 0.5060(14) 1 calc PR . 1
H80C H 0.5047 1.2466 0.9129 0.111 Uiso 0.5060(14) 1 calc PR . 1
O24 O 0.5310(10) 0.9880(14) 0.7158(14) 0.110(5) Uani 0.5060(14) 1 d PU . 1
Ho4' Ho 0.56825(5) 1.16377(8) 0.75507(7) 0.0559(3) Uani 0.4940(14) 1 d PU . 2
O34' O 0.5864(6) 1.2773(11) 0.7677(12) 0.063(2) Uani 0.4940(14) 1 d PU . 2
H34E H 0.5830 1.2997 0.7315 0.076 Uiso 0.4940(14) 1 calc PR . 2
C81' C 0.6510(7) 1.1668(12) 0.8645(12) 0.099(3) Uani 0.4940(14) 1 d PDU . 2
O22' O 0.6205(6) 1.1763(13) 0.8284(9) 0.086(2) Uani 0.4940(14) 1 d PDU . 2
O38' O 0.6782(7) 1.2074(12) 0.8820(11) 0.100(3) Uani 0.4940(14) 1 d PDU . 2
C90' C 0.6653(6) 1.0998(12) 0.8802(9) 0.108(3) Uani 0.4940(14) 1 d PDU . 2
C91' C 0.6328(10) 1.0543(14) 0.8840(16) 0.125(7) Uani 0.4940(14) 1 d PDU . 2
H91D H 0.6433 1.0113 0.8956 0.187 Uiso 0.4940(14) 1 calc PR . 2
H91E H 0.6154 1.0508 0.8482 0.187 Uiso 0.4940(14) 1 calc PR . 2
H91F H 0.6186 1.0710 0.9108 0.187 Uiso 0.4940(14) 1 calc PR . 2
C85' C 0.6864(10) 1.0715(18) 0.8391(14) 0.127(7) Uani 0.4940(14) 1 d PDU . 2
H85D H 0.6918 1.0255 0.8474 0.190 Uiso 0.4940(14) 1 calc PR . 2
H85E H 0.7107 1.0948 0.8410 0.190 Uiso 0.4940(14) 1 calc PR . 2
H85F H 0.6705 1.0757 0.8023 0.190 Uiso 0.4940(14) 1 calc PR . 2
C88' C 0.6928(9) 1.0989(18) 0.9350(12) 0.125(6) Uani 0.4940(14) 1 d PDU . 2
H88D H 0.6997 1.0539 0.9455 0.188 Uiso 0.4940(14) 1 calc PR . 2
H88E H 0.6804 1.1189 0.9626 0.188 Uiso 0.4940(14) 1 calc PR . 2
H88F H 0.7161 1.1233 0.9326 0.188 Uiso 0.4940(14) 1 calc PR . 2
P4' P 0.5209(3) 1.1670(4) 0.8429(4) 0.0627(16) Uani 0.4940(14) 1 d PDU . 2
O23' O 0.5516(6) 1.2195(10) 0.8392(9) 0.064(2) Uani 0.4940(14) 1 d PU . 2
O21' O 0.5367(7) 1.1055(10) 0.8177(10) 0.073(3) Uani 0.4940(14) 1 d PU . 2
O24' O 0.5458(10) 0.9811(15) 0.7459(14) 0.109(5) Uani 0.4940(14) 1 d PU . 2
O36' O 0.4790(7) 1.1855(9) 0.8128(9) 0.058(3) Uani 0.4940(14) 1 d PU . 2
C55' C 0.5206(5) 1.1489(8) 0.9142(12) 0.070(4) Uani 0.4940(14) 1 d PDU . 2
C80' C 0.5095(8) 1.2113(13) 0.9414(9) 0.074(4) Uani 0.4940(14) 1 d PDU . 2
H80D H 0.5083 1.2021 0.9796 0.111 Uiso 0.4940(14) 1 calc PR . 2
H80E H 0.4843 1.2265 0.9217 0.111 Uiso 0.4940(14) 1 calc PR . 2
H80F H 0.5289 1.2448 0.9404 0.111 Uiso 0.4940(14) 1 calc PR . 2
C57' C 0.5613(7) 1.1259(13) 0.9422(9) 0.080(4) Uani 0.4940(14) 1 d PDU . 2
H57D H 0.5617 1.1158 0.9807 0.120 Uiso 0.4940(14) 1 calc PR . 2
H57E H 0.5800 1.1603 0.9400 0.120 Uiso 0.4940(14) 1 calc PR . 2
H57F H 0.5680 1.0869 0.9237 0.120 Uiso 0.4940(14) 1 calc PR . 2
C56' C 0.4906(8) 1.0948(12) 0.9155(12) 0.076(4) Uani 0.4940(14) 1 d PDU . 2
H56D H 0.4894 1.0852 0.9535 0.113 Uiso 0.4940(14) 1 calc PR . 2
H56E H 0.4982 1.0556 0.8981 0.113 Uiso 0.4940(14) 1 calc PR . 2
H56F H 0.4653 1.1093 0.8956 0.113 Uiso 0.4940(14) 1 calc PR . 2
Co1 Co 0.56222(5) 1.51647(9) 0.77536(7) 0.0530(4) Uani 1 1 d U . .
Co2 Co 0.5000 1.78679(14) 0.7500 0.0799(10) Uani 1 2 d SU . .
Co3 Co 0.55253(6) 1.31394(10) 0.81036(9) 0.0667(6) Uani 1 1 d DU . .
Co4 Co 0.71039(7) 1.41921(18) 0.91000(10) 0.1053(10) Uani 1 1 d U . .
Co5 Co 0.5000 1.04377(17) 0.7500 0.1202(14) Uani 1 2 d SU . .
P1 P 0.54257(11) 1.66516(18) 0.71212(16) 0.0563(8) Uani 1 1 d U . .
P2 P 0.65658(12) 1.4663(3) 0.79571(17) 0.0768(11) Uani 1 1 d U . .
P3 P 0.6266(6) 1.3779(9) 0.9157(8) 0.0856(15) Uani 0.50 1 d PU . 1
P3' P 0.6216(6) 1.3612(9) 0.9096(8) 0.0856(15) Uani 0.50 1 d PU . 2
O2 O 0.5606(3) 1.6124(4) 0.7530(4) 0.0542(16) Uani 1 1 d U . 2
O3 O 0.5693(3) 1.5567(5) 0.8510(4) 0.0602(16) Uani 1 1 d U . 2
H3D H 0.5515 1.5375 0.8731 0.072 Uiso 1 1 calc R . 2
O4 O 0.5431(3) 1.7249(4) 0.7494(4) 0.0636(18) Uani 1 1 d U . 2
O5 O 0.6214(3) 1.5094(6) 0.7956(4) 0.073(2) Uani 1 1 d U . 2
O6 O 0.5028(3) 1.6492(4) 0.6802(4) 0.0571(19) Uani 1 1 d U . 2
O7 O 0.6130(3) 1.4398(7) 0.9057(4) 0.0889(19) Uani 1 1 d U . 2
O9 O 0.6470(3) 1.3944(6) 0.7864(4) 0.076(2) Uani 1 1 d U . 2
O10 O 0.5636(3) 1.6563(6) 0.9281(4) 0.077(2) Uani 1 1 d DU . 2
O46 O 0.6013(3) 1.3247(6) 0.8678(4) 0.081(2) Uani 1 1 d U . 2
O45 O 0.6819(3) 1.4797(7) 0.8526(4) 0.085(2) Uani 1 1 d U . 2
O20 O 0.5784(15) 1.062(2) 0.7343(17) 0.102(4) Uani 0.5060(14) 1 d PU . 1
O20' O 0.5854(15) 1.064(2) 0.7502(18) 0.106(4) Uani 0.4940(14) 1 d PU . 2
C21 C 0.5726(5) 1.6785(8) 0.6622(7) 0.075(3) Uani 1 1 d U . .
O13 O 0.5539(4) 1.7706(6) 0.8612(6) 0.105(3) Uani 1 1 d U . .
C24 C 0.6827(5) 1.4936(10) 0.7445(7) 0.085(4) Uani 1 1 d U . .
O14 O 0.6693(9) 1.3648(17) 0.9121(12) 0.085(3) Uani 0.5060(14) 1 d PU . 1
O14' O 0.6628(9) 1.3466(17) 0.9029(13) 0.087(2) Uani 0.4940(14) 1 d PU . 2
O16 O 0.7162(4) 1.3064(8) 0.8382(6) 0.112(3) Uani 1 1 d DU . .
C27 C 0.5268(5) 1.6303(12) 1.0125(8) 0.111(5) Uani 1 1 d U . .
H27A H 0.5193 1.6274 1.0481 0.166 Uiso 1 1 calc R . .
H27B H 0.5106 1.6012 0.9865 0.166 Uiso 1 1 calc R . .
H27C H 0.5235 1.6750 0.9991 0.166 Uiso 1 1 calc R . .
O11 O 0.6098(3) 1.5830(7) 0.9594(5) 0.100(3) Uani 1 1 d DU . .
C29 C 0.5468(8) 1.8723(10) 0.9031(10) 0.114(4) Uani 1 1 d U . .
O17 O 0.7538(4) 1.3780(8) 0.8872(6) 0.108(3) Uani 1 1 d DU . .
C34 C 0.6564(5) 1.4865(10) 0.6886(7) 0.094(5) Uani 1 1 d U . .
H34A H 0.6702 1.5001 0.6602 0.140 Uiso 1 1 calc R . .
H34B H 0.6335 1.5138 0.6868 0.140 Uiso 1 1 calc R . .
H34C H 0.6485 1.4410 0.6827 0.140 Uiso 1 1 calc R . .
O19 O 0.6651(4) 1.2460(7) 0.7455(6) 0.095(3) Uani 1 1 d U . .
O18 O 0.6137(8) 1.1726(12) 0.7022(11) 0.083(3) Uani 0.5060(14) 1 d PU . 1
O18' O 0.6326(8) 1.1685(12) 0.7298(11) 0.085(4) Uani 0.4940(14) 1 d PU . 2
C38 C 0.5558(5) 1.7344(8) 0.6247(8) 0.086(4) Uani 1 1 d U . .
H38A H 0.5721 1.7424 0.5981 0.129 Uiso 1 1 calc R . .
H38B H 0.5549 1.7736 0.6467 0.129 Uiso 1 1 calc R . .
H38C H 0.5297 1.7232 0.6054 0.129 Uiso 1 1 calc R . .
O15 O 0.7374(4) 1.4719(9) 0.9737(5) 0.126(3) Uani 1 1 d DU . .
C47 C 0.5730(5) 1.6145(8) 0.6309(7) 0.082(4) Uani 1 1 d U . .
H47A H 0.5894 1.6191 0.6040 0.122 Uiso 1 1 calc R . .
H47B H 0.5467 1.6036 0.6121 0.122 Uiso 1 1 calc R . .
H47C H 0.5831 1.5798 0.6567 0.122 Uiso 1 1 calc R . .
C46 C 0.5745(8) 1.9225(11) 0.8882(11) 0.144(7) Uani 1 1 d U . .
H46A H 0.5822 1.9529 0.9187 0.216 Uiso 1 1 calc R . .
H46B H 0.5618 1.9464 0.8555 0.216 Uiso 1 1 calc R . .
H46C H 0.5974 1.9005 0.8807 0.216 Uiso 1 1 calc R . .
O12 O 0.511(2) 1.841(3) 0.808(2) 0.101(4) Uani 0.5060(14) 1 d PU . 1
O12' O 0.516(2) 1.841(3) 0.819(2) 0.100(4) Uani 0.4940(14) 1 d PU . 2
C53 C 0.5807(4) 1.6174(8) 0.9657(6) 0.089(3) Uani 1 1 d DU . .
C54 C 0.6266(6) 1.2707(11) 0.9856(8) 0.137(6) Uani 1 1 d DU . .
H54B H 0.6301 1.2541 0.9510 0.164 Uiso 1 1 d R . .
H54C H 0.6506 1.2659 1.0109 0.164 Uiso 1 1 d R . .
H54A H 0.6076 1.2445 0.9979 0.164 Uiso 1 1 d R . .
C58 C 0.6428(5) 1.3808(12) 1.0228(7) 0.133(6) Uani 1 1 d DU . .
H58A H 0.6406 1.3652 1.0591 0.199 Uiso 1 1 calc R . .
H58B H 0.6352 1.4265 1.0189 0.199 Uiso 1 1 calc R . .
H58C H 0.6696 1.3764 1.0185 0.199 Uiso 1 1 calc R . .
C59 C 0.7486(5) 1.3297(9) 0.8570(8) 0.115(3) Uani 1 1 d DU . .
C60 C 0.6171(4) 1.3414(11) 0.9797(7) 0.126(5) Uani 1 1 d DU . .
C61 C 0.5099(8) 1.9087(11) 0.9088(11) 0.147(7) Uani 1 1 d U . .
H61A H 0.5159 1.9395 0.9393 0.220 Uiso 1 1 calc R . .
H61B H 0.4906 1.8774 0.9159 0.220 Uiso 1 1 calc R . .
H61C H 0.4996 1.9322 0.8748 0.220 Uiso 1 1 calc R . .
C62 C 0.5754(4) 1.3518(15) 0.9814(8) 0.136(7) Uani 1 1 d DU . .
H62A H 0.5698 1.3318 1.0145 0.203 Uiso 1 1 calc R . .
H62B H 0.5591 1.3320 0.9490 0.203 Uiso 1 1 calc R . .
H62C H 0.5701 1.3985 0.9817 0.203 Uiso 1 1 calc R . .
C63 C 0.6510(6) 1.2058(9) 0.7118(9) 0.090(3) Uani 1 1 d U . .
C71 C 0.5362(7) 1.8243(10) 0.8575(10) 0.102(3) Uani 1 1 d U . .
C74 C 0.5635(8) 1.8390(11) 0.9559(10) 0.126(6) Uani 1 1 d U . .
H74A H 0.5704 1.8714 0.9850 0.188 Uiso 1 1 calc R . .
H74B H 0.5866 1.8148 0.9520 0.188 Uiso 1 1 calc R . .
H74C H 0.5444 1.8089 0.9653 0.188 Uiso 1 1 calc R . .
C82 C 0.7023(6) 1.1484(10) 0.6797(9) 0.110(5) Uani 1 1 d U . .
H82A H 0.7208 1.1670 0.7104 0.165 Uiso 1 1 calc R . .
H82B H 0.7150 1.1405 0.6490 0.165 Uiso 1 1 calc R . .
H82C H 0.6924 1.1073 0.6910 0.165 Uiso 1 1 calc R . .
C87 C 0.6396(7) 1.1697(11) 0.6142(9) 0.115(5) Uani 1 1 d U . .
H87A H 0.6187 1.2010 0.6031 0.172 Uiso 1 1 calc R . .
H87B H 0.6291 1.1289 0.6250 0.172 Uiso 1 1 calc R . .
H87C H 0.6523 1.1616 0.5834 0.172 Uiso 1 1 calc R . .
C48 C 0.6402(6) 0.9712(11) 0.7550(10) 0.155(7) Uani 1 1 d DU . .
H48A H 0.6595 0.9424 0.7448 0.232 Uiso 1 1 calc R . .
H48B H 0.6386 0.9631 0.7932 0.232 Uiso 1 1 calc R . .
H48C H 0.6476 1.0165 0.7510 0.232 Uiso 1 1 calc R . .
C92 C 0.7182(5) 1.4528(10) 0.7467(7) 0.089(5) Uani 1 1 d U . .
H92A H 0.7316 1.4670 0.7181 0.133 Uiso 1 1 calc R . .
H92B H 0.7108 1.4071 0.7408 0.133 Uiso 1 1 calc R . .
H92C H 0.7354 1.4577 0.7826 0.133 Uiso 1 1 calc R . .
C93 C 0.5803(7) 1.5539(13) 1.0502(9) 0.129(6) Uani 1 1 d U . .
H93A H 0.5711 1.5545 1.0846 0.193 Uiso 1 1 calc R . .
H93B H 0.6085 1.5535 1.0581 0.193 Uiso 1 1 calc R . .
H93C H 0.5705 1.5151 1.0292 0.193 Uiso 1 1 calc R . .
C95 C 0.6849(6) 1.2607(10) 0.6460(8) 0.103(5) Uani 1 1 d U . .
H95A H 0.7042 1.2768 0.6770 0.155 Uiso 1 1 calc R . .
H95B H 0.6641 1.2926 0.6365 0.155 Uiso 1 1 calc R . .
H95C H 0.6969 1.2539 0.6145 0.155 Uiso 1 1 calc R . .
C97 C 0.6684(6) 1.1964(10) 0.6616(9) 0.096(3) Uani 1 1 d U . .
C100 C 0.5665(5) 1.6116(12) 1.0184(7) 0.099(4) Uani 1 1 d U . .
C103 C 0.6135(5) 1.6951(11) 0.6941(9) 0.101(5) Uani 1 1 d U . .
H10A H 0.6305 1.7023 0.6682 0.152 Uiso 1 1 calc R . .
H10B H 0.6235 1.6591 0.7185 0.152 Uiso 1 1 calc R . .
H10C H 0.6126 1.7346 0.7158 0.152 Uiso 1 1 calc R . .
C50 C 0.5724(6) 1.0045(8) 0.7330(8) 0.112(3) Uani 1 1 d DU . .
C146 C 0.6934(6) 1.5647(10) 0.7543(9) 0.108(5) Uani 1 1 d U . .
H14A H 0.7073 1.5796 0.7264 0.162 Uiso 1 1 calc R . .
H14B H 0.7099 1.5697 0.7907 0.162 Uiso 1 1 calc R . .
H14C H 0.6699 1.5905 0.7521 0.162 Uiso 1 1 calc R . .
C150 C 0.5905(7) 1.6698(13) 1.0538(9) 0.133(6) Uani 1 1 d U . .
H15A H 0.5840 1.6716 1.0901 0.200 Uiso 1 1 calc R . .
H15B H 0.5839 1.7112 1.0349 0.200 Uiso 1 1 calc R . .
H15C H 0.6182 1.6617 1.0579 0.200 Uiso 1 1 calc R . .
O25 O 0.6209(5) 1.6667(14) 0.8495(12) 0.093(3) Uani 0.5060(14) 1 d PDU . 1
O26 O 0.6811(6) 1.6386(16) 0.8810(11) 0.110(2) Uani 0.5060(14) 1 d PDU . 1
C75 C 0.6563(6) 1.6839(12) 0.8645(13) 0.103(3) Uani 0.5060(14) 1 d PDU . 1
C4 C 0.6684(5) 1.7533(13) 0.8700(9) 0.107(4) Uani 0.5060(14) 1 d PDU . 1
C36 C 0.6462(10) 1.7909(17) 0.8215(13) 0.117(7) Uani 0.5060(14) 1 d PDU . 1
H36A H 0.6523 1.7736 0.7876 0.175 Uiso 0.5060(14) 1 calc PR . 1
H36B H 0.6535 1.8368 0.8252 0.175 Uiso 0.5060(14) 1 calc PR . 1
H36C H 0.6185 1.7866 0.8201 0.175 Uiso 0.5060(14) 1 calc PR . 1
C37 C 0.7110(8) 1.7584(19) 0.8712(13) 0.110(6) Uani 0.5060(14) 1 d PDU . 1
H37A H 0.7166 1.7396 0.8375 0.165 Uiso 0.5060(14) 1 calc PR . 1
H37B H 0.7254 1.7347 0.9029 0.165 Uiso 0.5060(14) 1 calc PR . 1
H37C H 0.7188 1.8041 0.8738 0.165 Uiso 0.5060(14) 1 calc PR . 1
C77 C 0.6596(9) 1.780(2) 0.9223(13) 0.106(6) Uani 0.5060(14) 1 d PDU . 1
H77A H 0.6736 1.7555 0.9536 0.159 Uiso 0.5060(14) 1 calc PR . 1
H77B H 0.6318 1.7773 0.9210 0.159 Uiso 0.5060(14) 1 calc PR . 1
H77C H 0.6676 1.8260 0.9262 0.159 Uiso 0.5060(14) 1 calc PR . 1
O25' O 0.6293(6) 1.6455(15) 0.8586(13) 0.091(2) Uani 0.4940(14) 1 d PDU . 2
O26' O 0.6839(8) 1.6125(16) 0.9034(11) 0.110(2) Uani 0.4940(14) 1 d PDU . 2
C75' C 0.6635(7) 1.6618(15) 0.8830(13) 0.104(3) Uani 0.4940(14) 1 d PDU . 2
C4' C 0.6816(6) 1.7271(15) 0.8911(9) 0.109(3) Uani 0.4940(14) 1 d PDU . 2
C77' C 0.6768(10) 1.746(2) 0.9451(14) 0.114(7) Uani 0.4940(14) 1 d PDU . 2
H77D H 0.6883 1.7885 0.9543 0.171 Uiso 0.4940(14) 1 calc PR . 2
H77E H 0.6896 1.7137 0.9719 0.171 Uiso 0.4940(14) 1 calc PR . 2
H77F H 0.6493 1.7473 0.9458 0.171 Uiso 0.4940(14) 1 calc PR . 2
C37' C 0.7210(9) 1.716(2) 0.8868(15) 0.127(7) Uani 0.4940(14) 1 d PDU . 2
H37D H 0.7357 1.7560 0.8941 0.190 Uiso 0.4940(14) 1 calc PR . 2
H37E H 0.7217 1.7003 0.8498 0.190 Uiso 0.4940(14) 1 calc PR . 2
H37F H 0.7324 1.6826 0.9136 0.190 Uiso 0.4940(14) 1 calc PR . 2
C36' C 0.6595(11) 1.7652(17) 0.8471(15) 0.119(6) Uani 0.4940(14) 1 d PDU . 2
H36D H 0.6685 1.8102 0.8503 0.178 Uiso 0.4940(14) 1 calc PR . 2
H36E H 0.6322 1.7639 0.8491 0.178 Uiso 0.4940(14) 1 calc PR . 2
H36F H 0.6627 1.7474 0.8119 0.178 Uiso 0.4940(14) 1 calc PR . 2
C127 C 0.7820(4) 1.2927(8) 0.8402(6) 0.122(3) Uani 0.5060(14) 1 d PDU . 1
C39 C 0.8190(5) 1.3279(17) 0.8605(13) 0.129(6) Uani 0.5060(14) 1 d PDU . 1
H39A H 0.8284 1.3461 0.8294 0.193 Uiso 0.5060(14) 1 calc PR . 1
H39B H 0.8382 1.2976 0.8804 0.193 Uiso 0.5060(14) 1 calc PR . 1
H39C H 0.8148 1.3630 0.8851 0.193 Uiso 0.5060(14) 1 calc PR . 1
C2 C 0.7742(10) 1.2885(16) 0.7785(8) 0.138(6) Uani 0.5060(14) 1 d PDU . 1
H2A H 0.7478 1.2732 0.7649 0.206 Uiso 0.5060(14) 1 calc PR . 1
H2B H 0.7923 1.2581 0.7673 0.206 Uiso 0.5060(14) 1 calc PR . 1
H2C H 0.7773 1.3315 0.7632 0.206 Uiso 0.5060(14) 1 calc PR . 1
C3 C 0.7839(5) 1.2255(8) 0.8637(9) 0.129(4) Uani 0.5060(14) 1 d PDU . 1
H3A H 0.8053 1.2017 0.8535 0.193 Uiso 0.5060(14) 1 calc PR . 1
H3B H 0.7597 1.2027 0.8494 0.193 Uiso 0.5060(14) 1 calc PR . 1
H3C H 0.7879 1.2281 0.9037 0.193 Uiso 0.5060(14) 1 calc PR . 1
C227 C 0.7820(4) 1.2927(8) 0.8402(6) 0.122(3) Uani 0.4940(14) 1 d PDU . 2
C2' C 0.7854(13) 1.2948(15) 0.7936(16) 0.137(6) Uani 0.4940(14) 1 d PDU . 2
H2D H 0.7615 1.2803 0.7697 0.206 Uiso 0.4940(14) 1 calc PR . 2
H2E H 0.8066 1.2662 0.7888 0.206 Uiso 0.4940(14) 1 calc PR . 2
H2F H 0.7911 1.3394 0.7842 0.206 Uiso 0.4940(14) 1 calc PR . 2
C39' C 0.8161(9) 1.3203(19) 0.8796(13) 0.126(6) Uani 0.4940(14) 1 d PDU . 2
H39D H 0.8397 1.2987 0.8743 0.190 Uiso 0.4940(14) 1 calc PR . 2
H39E H 0.8129 1.3133 0.9172 0.190 Uiso 0.4940(14) 1 calc PR . 2
H39F H 0.8180 1.3670 0.8730 0.190 Uiso 0.4940(14) 1 calc PR . 2
C3' C 0.7839(5) 1.2255(8) 0.8637(9) 0.129(4) Uani 0.4940(14) 1 d PDU . 2
HD H 0.8058 1.2022 0.8546 0.193 Uiso 0.4940(14) 1 calc PR . 2
HE H 0.7600 1.2022 0.8484 0.193 Uiso 0.4940(14) 1 calc PR . 2
HF H 0.7871 1.2281 0.9036 0.193 Uiso 0.4940(14) 1 calc PR . 2
C44 C 0.6048(7) 0.9690(11) 0.6603(8) 0.149(6) Uani 1 1 d DU . .
H44A H 0.6241 0.9394 0.6509 0.223 Uiso 1 1 calc R . .
H44B H 0.6124 1.0140 0.6554 0.223 Uiso 1 1 calc R . .
H44C H 0.5797 0.9605 0.6364 0.223 Uiso 1 1 calc R . .
C45 C 0.6019(5) 0.9586(7) 0.7187(6) 0.124(4) Uani 1 1 d DU . .
C43 C 0.5901(7) 0.8901(8) 0.7260(9) 0.145(6) Uani 1 1 d DU . .
H43A H 0.6088 0.8603 0.7153 0.218 Uiso 1 1 calc R . .
H43B H 0.5646 0.8822 0.7030 0.218 Uiso 1 1 calc R . .
H43C H 0.5891 0.8827 0.7644 0.218 Uiso 1 1 calc R . .
N1 N 0.5634(7) 1.4110(11) 0.7215(9) 0.057(3) Uani 0.50 1 d PU . 1
O31 O 0.5662(7) 1.3645(11) 0.6929(9) 0.064(4) Uani 0.50 1 d PU . 1
O32 O 0.5607(5) 1.4071(9) 0.7723(8) 0.058(3) Uani 0.50 1 d PU . 1
O33 O 0.5638(6) 1.4675(10) 0.7032(8) 0.056(3) Uani 0.50 1 d PU A 1
N2 N 0.4850(7) 1.3383(12) 0.8171(11) 0.064(3) Uani 0.50 1 d PU . 1
O28 O 0.5142(11) 1.3429(11) 0.8560(15) 0.064(3) Uani 0.50 1 d PU . 1
O29 O 0.4930(6) 1.3219(9) 0.7704(8) 0.063(3) Uani 0.50 1 d PU . 1
O30 O 0.4517(7) 1.3465(11) 0.8224(10) 0.069(4) Uani 0.50 1 d PU . 1
N1' N 0.5249(7) 1.4181(12) 0.8436(10) 0.063(3) Uani 0.50 1 d PU . 2
O31' O 0.5136(8) 1.4619(12) 0.8666(12) 0.069(5) Uani 0.50 1 d PU . 2
O32' O 0.5450(6) 1.4226(9) 0.8063(8) 0.061(3) Uani 0.50 1 d PU . 2
O33' O 0.5174(10) 1.3619(12) 0.8549(15) 0.063(3) Uani 0.50 1 d PU . 2
N2' N 0.5111(7) 1.4947(12) 0.6828(10) 0.060(3) Uani 0.50 1 d PU . 2
O28' O 0.4967(5) 1.5104(8) 0.7262(7) 0.055(3) Uani 0.50 1 d PU . 2
O29' O 0.5484(6) 1.4885(10) 0.6939(9) 0.059(3) Uani 0.50 1 d PU B 2
O30' O 0.4930(8) 1.4880(12) 0.6372(11) 0.068(5) Uani 0.50 1 d PU . 2
O8 O 0.6826(9) 1.507(2) 0.9685(16) 0.123(4) Uani 0.5060(14) 1 d PDU . 1
C42 C 0.7161(8) 1.509(2) 0.9899(19) 0.124(3) Uani 0.5060(14) 1 d PDU . 1
C32 C 0.7291(4) 1.5484(14) 1.0416(15) 0.132(4) Uani 0.5060(14) 1 d PDU . 1
C51 C 0.7251(8) 1.5087(16) 1.0903(14) 0.146(7) Uani 0.5060(14) 1 d PDU . 1
H51A H 0.7414 1.4699 1.0922 0.219 Uiso 0.5060(14) 1 calc PR . 1
H51B H 0.6982 1.4956 1.0869 0.219 Uiso 0.5060(14) 1 calc PR . 1
H51C H 0.7332 1.5345 1.1237 0.219 Uiso 0.5060(14) 1 calc PR . 1
C40 C 0.7041(9) 1.6077(11) 1.0390(13) 0.146(6) Uani 0.5060(14) 1 d PDU . 1
H40A H 0.6777 1.5945 1.0402 0.218 Uiso 0.5060(14) 1 calc PR . 1
H40B H 0.7040 1.6311 1.0048 0.218 Uiso 0.5060(14) 1 calc PR . 1
H40C H 0.7141 1.6360 1.0702 0.218 Uiso 0.5060(14) 1 calc PR . 1
C41 C 0.7702(4) 1.5686(12) 1.0461(8) 0.140(5) Uani 0.5060(14) 1 d PDU . 1
H41A H 0.7853 1.5316 1.0373 0.210 Uiso 0.5060(14) 1 calc PR . 1
H41B H 0.7808 1.5833 1.0835 0.210 Uiso 0.5060(14) 1 calc PR . 1
H41C H 0.7715 1.6041 1.0204 0.210 Uiso 0.5060(14) 1 calc PR . 1
O8' O 0.6803(9) 1.528(2) 0.9602(16) 0.120(3) Uani 0.4940(14) 1 d PDU . 2
C51' C 0.7094(10) 1.563(2) 1.0765(13) 0.136(6) Uani 0.4940(14) 1 d PDU . 2
H51D H 0.7161 1.5199 1.0917 0.205 Uiso 0.4940(14) 1 calc PR . 2
H51E H 0.6813 1.5668 1.0647 0.205 Uiso 0.4940(14) 1 calc PR . 2
H51F H 0.7186 1.5961 1.1046 0.205 Uiso 0.4940(14) 1 calc PR . 2
C32' C 0.7278(5) 1.5740(19) 1.0289(14) 0.134(4) Uani 0.4940(14) 1 d PDU . 2
C40' C 0.7173(11) 1.6397(16) 1.0057(18) 0.150(7) Uani 0.4940(14) 1 d PDU . 2
H40D H 0.7304 1.6477 0.9754 0.224 Uiso 0.4940(14) 1 calc PR . 2
H40E H 0.7253 1.6725 1.0342 0.224 Uiso 0.4940(14) 1 calc PR . 2
H40F H 0.6894 1.6421 0.9924 0.224 Uiso 0.4940(14) 1 calc PR . 2
C42' C 0.7130(8) 1.521(3) 0.9843(18) 0.126(3) Uani 0.4940(14) 1 d PDU . 2
C41' C 0.7702(4) 1.5686(12) 1.0461(8) 0.140(5) Uani 0.4940(14) 1 d PDU . 2
H41D H 0.7821 1.5743 1.0142 0.210 Uiso 0.4940(14) 1 calc PR . 2
H41E H 0.7769 1.5257 1.0622 0.210 Uiso 0.4940(14) 1 calc PR . 2
H41F H 0.7798 1.6022 1.0733 0.210 Uiso 0.4940(14) 1 calc PR . 2
O1W O 0.6743(14) 1.002(2) 1.065(2) 0.21(2) Uiso 0.50 1 d P C 2
H1WA H 0.6601 0.9687 1.0616 0.255 Uiso 0.50 1 d PR C 2
H1WB H 0.6914 1.0074 1.0941 0.255 Uiso 0.50 1 d PR C 2

loop_
_atom_site_aniso_label
_atom_site_aniso_U_11
_atom_site_aniso_U_22
_atom_site_aniso_U_33
_atom_site_aniso_U_23
_atom_site_aniso_U_13
_atom_site_aniso_U_12
Ho1 0.0572(4) 0.0619(4) 0.0699(4) -0.0164(3) 0.0358(3) -0.0095(3)
Ho2 0.0569(4) 0.1783(10) 0.0569(5) -0.0271(5) 0.0148(4) 0.0400(5)
Ho3 0.0845(6) 0.1262(8) 0.0781(6) 0.0318(5) 0.0520(5) 0.0525(5)
Ho4 0.0575(8) 0.0543(5) 0.0650(9) 0.0023(6) 0.0336(6) 0.0075(6)
O34 0.073(4) 0.062(4) 0.069(4) 0.005(3) 0.039(3) 0.011(3)
C81 0.082(5) 0.121(5) 0.100(5) 0.024(5) 0.027(4) 0.042(4)
C90 0.093(7) 0.124(8) 0.104(8) 0.024(7) 0.020(5) 0.045(7)
O22 0.072(5) 0.118(5) 0.088(5) 0.016(4) 0.020(4) 0.032(4)
O38 0.082(5) 0.114(5) 0.102(6) 0.030(5) 0.033(5) 0.045(4)
C88 0.100(14) 0.143(14) 0.119(13) 0.034(11) 0.029(11) 0.042(12)
C85 0.094(10) 0.135(12) 0.114(12) 0.022(10) 0.026(9) 0.046(9)
C91 0.120(17) 0.138(15) 0.118(17) 0.008(12) 0.017(12) 0.033(13)
P4 0.068(4) 0.054(3) 0.071(4) 0.015(3) 0.038(3) 0.016(3)
O23 0.066(5) 0.059(4) 0.072(7) 0.017(4) 0.038(4) 0.020(4)
O21 0.076(5) 0.054(5) 0.088(7) 0.028(5) 0.052(5) 0.023(4)
O36 0.066(4) 0.056(5) 0.064(5) 0.004(4) 0.028(4) 0.008(4)
C55 0.073(7) 0.073(7) 0.075(6) 0.026(6) 0.042(5) 0.024(6)
C56 0.079(9) 0.080(8) 0.079(9) 0.028(7) 0.044(7) 0.019(7)
C57 0.079(8) 0.090(9) 0.078(8) 0.027(8) 0.029(7) 0.025(8)
C80 0.085(10) 0.079(7) 0.073(9) 0.024(7) 0.051(8) 0.021(8)
O24 0.144(8) 0.060(7) 0.156(12) -0.006(8) 0.103(9) 0.006(7)
Ho4' 0.0575(8) 0.0543(5) 0.0650(9) 0.0023(6) 0.0336(6) 0.0075(6)
O34' 0.072(4) 0.062(3) 0.068(4) 0.003(3) 0.040(3) 0.016(3)
C81' 0.082(5) 0.122(4) 0.096(6) 0.023(4) 0.027(4) 0.039(4)
O22' 0.072(4) 0.111(4) 0.083(5) 0.019(4) 0.035(4) 0.042(3)
O38' 0.082(6) 0.124(5) 0.097(6) 0.020(5) 0.025(5) 0.039(5)
C90' 0.093(6) 0.124(5) 0.107(7) 0.026(6) 0.023(5) 0.043(5)
C91' 0.114(12) 0.132(11) 0.126(14) 0.032(13) 0.023(10) 0.031(10)
C85' 0.113(14) 0.142(14) 0.127(12) 0.010(13) 0.028(11) 0.052(12)
C88' 0.112(11) 0.145(12) 0.116(10) 0.030(10) 0.017(9) 0.040(10)
P4' 0.067(4) 0.060(3) 0.074(4) 0.027(3) 0.044(3) 0.030(3)
O23' 0.066(6) 0.067(4) 0.069(7) 0.027(4) 0.041(5) 0.036(4)
O21' 0.083(6) 0.060(4) 0.093(7) 0.042(4) 0.060(5) 0.047(4)
O24' 0.145(9) 0.061(6) 0.153(12) -0.001(8) 0.104(9) 0.004(6)
O36' 0.065(5) 0.050(5) 0.069(6) 0.016(5) 0.039(5) 0.022(5)
C55' 0.074(9) 0.075(8) 0.074(6) 0.028(7) 0.041(6) 0.026(7)
C80' 0.085(10) 0.079(7) 0.073(9) 0.024(7) 0.051(8) 0.021(8)
C57' 0.079(8) 0.090(9) 0.078(8) 0.027(8) 0.029(7) 0.025(8)
C56' 0.079(9) 0.080(8) 0.079(9) 0.028(7) 0.044(7) 0.019(7)
Co1 0.0548(10) 0.0567(10) 0.0526(10) -0.0041(8) 0.0227(8) 0.0034(8)
Co2 0.085(2) 0.0511(16) 0.121(3) 0.000 0.063(2) 0.000
Co3 0.0825(13) 0.0555(10) 0.0771(14) 0.0091(9) 0.0515(11) 0.0164(10)
Co4 0.0581(13) 0.192(3) 0.0697(15) 0.0030(16) 0.0211(11) 0.0431(16)
Co5 0.164(3) 0.0588(18) 0.182(3) 0.000 0.140(3) 0.000
P1 0.0563(19) 0.0556(19) 0.067(2) 0.0024(15) 0.0374(16) -0.0012(16)
P2 0.063(2) 0.115(3) 0.058(2) -0.001(2) 0.0270(17) 0.034(2)
P3 0.066(3) 0.145(4) 0.052(3) 0.016(3) 0.027(2) 0.046(3)
P3' 0.066(3) 0.145(4) 0.052(3) 0.016(3) 0.027(2) 0.046(3)
O2 0.058(4) 0.055(3) 0.057(4) -0.005(3) 0.030(3) 0.000(3)
O3 0.062(4) 0.077(4) 0.048(4) -0.009(3) 0.024(3) 0.015(3)
O4 0.061(5) 0.052(4) 0.089(4) -0.004(3) 0.041(4) -0.009(3)
O5 0.057(4) 0.108(5) 0.059(4) -0.008(4) 0.022(3) 0.027(4)
O6 0.059(4) 0.058(5) 0.063(4) 0.004(4) 0.033(3) 0.004(4)
O7 0.069(5) 0.148(4) 0.054(4) 0.005(4) 0.025(4) 0.052(4)
O9 0.073(5) 0.106(4) 0.058(5) 0.001(4) 0.033(4) 0.029(4)
O10 0.066(5) 0.111(7) 0.064(4) -0.033(4) 0.033(4) -0.001(5)
O46 0.074(4) 0.123(5) 0.055(4) 0.013(4) 0.032(3) 0.037(4)
O45 0.059(4) 0.138(5) 0.063(4) -0.007(4) 0.024(3) 0.029(4)
O20 0.139(9) 0.062(5) 0.135(10) -0.015(7) 0.097(7) 0.001(6)
O20' 0.142(8) 0.062(5) 0.146(11) -0.005(7) 0.104(8) 0.008(6)
C21 0.072(7) 0.085(8) 0.085(7) 0.020(6) 0.055(6) 0.004(7)
O13 0.141(9) 0.071(5) 0.117(7) -0.035(5) 0.057(7) -0.008(5)
C24 0.086(8) 0.106(8) 0.074(7) 0.013(7) 0.043(6) 0.039(7)
O14 0.065(5) 0.136(6) 0.056(5) 0.015(4) 0.020(4) 0.042(5)
O14' 0.067(4) 0.140(5) 0.059(5) 0.017(4) 0.023(4) 0.049(4)
O16 0.068(4) 0.154(8) 0.128(8) 0.010(6) 0.053(4) 0.036(4)
C27 0.081(8) 0.179(16) 0.084(11) 0.013(11) 0.044(8) 0.031(9)
O11 0.058(5) 0.179(8) 0.063(4) -0.036(4) 0.010(4) 0.028(5)
C29 0.166(10) 0.076(7) 0.127(7) -0.034(6) 0.091(7) -0.020(7)
O17 0.081(5) 0.146(8) 0.114(8) 0.035(5) 0.059(5) 0.044(5)
C34 0.104(10) 0.122(12) 0.065(7) 0.019(8) 0.042(7) 0.050(9)
O19 0.094(6) 0.102(6) 0.110(5) 0.005(4) 0.070(5) 0.025(5)
O18 0.103(8) 0.070(7) 0.099(6) 0.011(6) 0.072(6) 0.022(6)
O18' 0.100(8) 0.072(7) 0.106(8) 0.018(7) 0.076(6) 0.029(6)
C38 0.093(10) 0.080(9) 0.105(10) 0.028(8) 0.066(8) 0.006(8)
O15 0.066(5) 0.228(9) 0.080(6) -0.016(6) 0.006(5) 0.041(5)
C47 0.091(10) 0.090(8) 0.081(9) 0.015(7) 0.060(8) 0.026(8)
C46 0.203(16) 0.097(12) 0.151(15) -0.031(10) 0.081(13) -0.058(11)
O12 0.138(11) 0.066(7) 0.126(9) -0.017(7) 0.086(8) -0.006(7)
O12' 0.137(11) 0.065(7) 0.124(9) -0.020(7) 0.088(8) -0.009(7)
C53 0.062(6) 0.148(8) 0.059(5) -0.034(5) 0.021(5) 0.013(5)
C54 0.093(12) 0.249(15) 0.078(11) 0.076(10) 0.039(10) 0.034(11)
C58 0.070(9) 0.283(19) 0.053(6) 0.026(10) 0.031(7) 0.054(12)
C59 0.078(4) 0.157(7) 0.127(7) 0.029(5) 0.061(5) 0.045(5)
C60 0.077(8) 0.256(15) 0.051(6) 0.047(8) 0.027(6) 0.050(10)
C61 0.200(14) 0.101(13) 0.165(15) -0.044(11) 0.098(13) 0.011(11)
C62 0.078(8) 0.28(2) 0.058(9) 0.024(12) 0.034(7) 0.036(11)
C63 0.102(6) 0.081(6) 0.111(6) 0.018(5) 0.078(5) 0.025(5)
C71 0.142(9) 0.066(5) 0.122(7) -0.025(6) 0.083(6) -0.014(5)
C74 0.183(16) 0.094(12) 0.119(9) -0.039(8) 0.079(10) -0.027(11)
C82 0.125(11) 0.109(11) 0.123(12) 0.007(10) 0.089(9) 0.040(9)
C87 0.125(12) 0.117(13) 0.123(10) 0.014(10) 0.072(9) -0.005(10)
C48 0.171(11) 0.114(13) 0.190(13) -0.027(14) 0.063(11) 0.034(11)
C92 0.084(9) 0.124(11) 0.071(9) 0.009(9) 0.047(7) 0.039(9)
C93 0.123(13) 0.183(13) 0.087(11) 0.003(9) 0.039(11) 0.057(11)
C95 0.122(13) 0.106(10) 0.102(12) 0.020(9) 0.072(10) 0.002(8)
C97 0.112(8) 0.092(7) 0.110(7) 0.015(6) 0.080(6) 0.019(6)
C100 0.077(7) 0.161(9) 0.064(6) -0.020(6) 0.029(6) 0.026(7)
C103 0.070(7) 0.130(13) 0.119(12) 0.019(9) 0.054(7) -0.012(8)
C50 0.146(7) 0.061(4) 0.158(9) -0.004(6) 0.100(7) 0.003(5)
C146 0.120(13) 0.112(9) 0.107(12) 0.008(9) 0.057(10) 0.031(8)
C150 0.123(12) 0.200(14) 0.078(11) -0.052(11) 0.024(10) 0.007(12)
O25 0.052(4) 0.150(5) 0.079(6) -0.055(5) 0.021(5) -0.005(4)
O26 0.064(3) 0.179(5) 0.086(6) -0.054(4) 0.014(4) 0.014(3)
C75 0.056(4) 0.168(5) 0.085(6) -0.056(5) 0.014(5) 0.003(5)
C4 0.059(7) 0.170(6) 0.091(9) -0.053(7) 0.009(7) -0.006(6)
C36 0.074(13) 0.172(12) 0.097(12) -0.047(11) 0.000(12) -0.004(13)
C37 0.062(9) 0.168(13) 0.103(13) -0.044(13) 0.024(9) 0.002(9)
C77 0.056(11) 0.167(12) 0.095(11) -0.054(10) 0.015(10) -0.003(12)
O25' 0.049(4) 0.148(4) 0.079(6) -0.052(4) 0.024(4) -0.003(4)
O26' 0.064(3) 0.179(5) 0.086(6) -0.054(4) 0.014(4) 0.014(3)
C75' 0.057(4) 0.170(4) 0.084(6) -0.059(4) 0.015(5) 0.006(4)
C4' 0.059(6) 0.175(6) 0.092(8) -0.056(6) 0.011(6) -0.002(6)
C77' 0.077(14) 0.167(15) 0.097(11) -0.055(11) 0.015(11) -0.012(14)
C37' 0.068(9) 0.191(16) 0.123(15) -0.041(15) 0.025(11) -0.002(10)
C36' 0.077(12) 0.174(10) 0.101(12) -0.052(10) 0.006(11) -0.007(11)
C127 0.080(4) 0.169(6) 0.136(6) 0.032(5) 0.068(5) 0.056(5)
C39 0.081(8) 0.173(12) 0.154(13) 0.030(12) 0.074(11) 0.051(9)
C2 0.095(12) 0.198(13) 0.137(9) 0.028(9) 0.062(9) 0.080(11)
C3 0.085(8) 0.166(8) 0.153(9) 0.029(8) 0.064(8) 0.055(7)
C227 0.080(4) 0.169(6) 0.136(6) 0.032(5) 0.068(5) 0.056(5)
C2' 0.096(12) 0.196(13) 0.137(9) 0.033(10) 0.065(9) 0.075(12)
C39' 0.085(8) 0.169(12) 0.145(12) 0.031(12) 0.067(10) 0.055(10)
C3' 0.085(8) 0.166(8) 0.153(9) 0.029(8) 0.064(8) 0.055(7)
C44 0.155(8) 0.149(8) 0.153(7) -0.005(5) 0.059(5) 0.009(5)
C45 0.152(8) 0.080(6) 0.169(9) -0.015(7) 0.100(7) 0.019(7)
C43 0.184(15) 0.082(8) 0.202(16) -0.015(10) 0.115(13) 0.028(10)
N1 0.066(7) 0.056(6) 0.056(6) 0.000(5) 0.026(6) 0.004(7)
O31 0.078(10) 0.058(8) 0.059(8) -0.006(7) 0.022(8) 0.000(9)
O32 0.065(7) 0.057(4) 0.059(6) 0.003(5) 0.030(6) 0.012(5)
O33 0.064(8) 0.055(6) 0.053(6) -0.003(5) 0.023(7) 0.003(7)
N2 0.070(5) 0.060(6) 0.073(7) 0.010(6) 0.039(5) 0.015(6)
O28 0.071(6) 0.061(7) 0.070(6) 0.008(7) 0.038(5) 0.018(7)
O29 0.076(6) 0.050(7) 0.073(7) 0.008(7) 0.042(6) 0.008(5)
O30 0.068(7) 0.072(10) 0.078(10) 0.014(8) 0.039(7) 0.019(8)
N1' 0.070(6) 0.058(6) 0.070(6) 0.005(6) 0.033(5) 0.018(6)
O31' 0.075(10) 0.061(8) 0.077(10) -0.001(8) 0.031(8) 0.023(8)
O32' 0.070(7) 0.057(4) 0.065(7) 0.003(5) 0.031(5) 0.017(5)
O33' 0.071(6) 0.059(6) 0.069(6) 0.005(6) 0.037(5) 0.019(7)
N2' 0.062(7) 0.064(7) 0.057(6) -0.008(6) 0.022(5) -0.003(7)
O28' 0.057(6) 0.054(7) 0.057(7) -0.006(5) 0.021(5) 0.001(6)
O29' 0.063(6) 0.065(7) 0.055(5) -0.011(5) 0.025(5) 0.000(7)
O30' 0.069(9) 0.076(11) 0.062(7) -0.012(10) 0.018(7) -0.007(9)
O8 0.062(6) 0.238(9) 0.069(6) -0.023(6) 0.013(5) 0.044(6)
C42 0.064(5) 0.235(8) 0.073(6) -0.020(5) 0.011(5) 0.043(6)
C32 0.077(6) 0.239(9) 0.077(7) -0.024(6) 0.011(6) 0.036(7)
C51 0.096(14) 0.258(16) 0.079(9) -0.018(11) 0.004(12) 0.010(13)
C40 0.097(10) 0.244(12) 0.092(12) -0.038(10) 0.012(11) 0.041(10)
C41 0.086(6) 0.236(11) 0.096(9) -0.023(9) 0.014(7) 0.024(8)
O8' 0.060(5) 0.235(9) 0.066(5) -0.023(5) 0.015(4) 0.042(5)
C51' 0.092(10) 0.239(14) 0.079(10) -0.029(10) 0.018(9) 0.029(12)
C32' 0.083(7) 0.237(10) 0.080(8) -0.024(7) 0.011(6) 0.036(8)
C40' 0.107(14) 0.237(11) 0.098(15) -0.015(11) 0.004(13) 0.029(13)
C42' 0.068(5) 0.236(8) 0.073(6) -0.022(5) 0.011(5) 0.041(6)
C41' 0.086(6) 0.236(11) 0.096(9) -0.023(9) 0.014(7) 0.024(8)

loop_
_atom_type_symbol
_atom_type_description
_atom_type_scat_dispersion_real
_atom_type_scat_dispersion_imag
_atom_type_scat_source
C C 0.0033 0.0016 'International Tables Vol C Tables 4.2.6.8 and 6.1.1.4'
H H 0.0000 0.0000 'International Tables Vol C Tables 4.2.6.8 and 6.1.1.4'
N N 0.0061 0.0033 'International Tables Vol C Tables 4.2.6.8 and 6.1.1.4'
O O 0.0106 0.0060 'International Tables Vol C Tables 4.2.6.8 and 6.1.1.4'
P P 0.1023 0.0942 'International Tables Vol C Tables 4.2.6.8 and 6.1.1.4'
Co Co 0.3494 0.9721 'International Tables Vol C Tables 4.2.6.8 and 6.1.1.4'
Ho Ho -0.2175 4.6783 'International Tables Vol C Tables 4.2.6.8 and 6.1.1.4'

loop_
_geom_angle_atom_site_label_1
_geom_angle_atom_site_label_2
_geom_angle_atom_site_label_3
_geom_angle
_geom_angle_site_symmetry_1
_geom_angle_site_symmetry_3
O25 Ho1 O6 169.4(8) . 2_656
O25 Ho1 O13 96.6(9) . .
O6 Ho1 O13 94.0(5) 2_656 .
O25 Ho1 O10 90.5(9) . .
O6 Ho1 O10 92.1(4) 2_656 .
O13 Ho1 O10 79.5(5) . .
O25 Ho1 O3 82.0(9) . .
O6 Ho1 O3 88.6(3) 2_656 .
O13 Ho1 O3 156.7(4) . .
O10 Ho1 O3 77.2(4) . .
O25 Ho1 O2 85.6(8) . .
O6 Ho1 O2 86.5(3) 2_656 .
O13 Ho1 O2 134.5(4) . .
O10 Ho1 O2 146.0(4) . .
O3 Ho1 O2 68.7(3) . .
O25 Ho1 O25' 11.1(14) . .
O6 Ho1 O25' 159.9(8) 2_656 .
O13 Ho1 O25' 105.1(8) . .
O10 Ho1 O25' 85.1(8) . .
O3 Ho1 O25' 71.3(8) . .
O2 Ho1 O25' 84.7(7) . .
O25 Ho1 O4 100.2(9) . .
O6 Ho1 O4 81.7(3) 2_656 .
O13 Ho1 O4 76.0(4) . .
O10 Ho1 O4 154.2(4) . .
O3 Ho1 O4 127.3(3) . .
O2 Ho1 O4 59.1(3) . .
O25' Ho1 O4 108.9(8) . .
O25 Ho1 P1 97.2(8) . .
O6 Ho1 P1 79.2(2) 2_656 .
O13 Ho1 P1 105.9(4) . .
O10 Ho1 P1 169.9(3) . .
O3 Ho1 P1 97.4(2) . .
O2 Ho1 P1 29.6(2) . .
O25' Ho1 P1 101.3(7) . .
O4 Ho1 P1 29.9(2) . .
O25 Ho1 Co1 86.5(7) . .
O6 Ho1 Co1 83.0(2) 2_656 .
O13 Ho1 Co1 169.1(4) . .
O10 Ho1 Co1 111.0(3) . .
O3 Ho1 Co1 34.1(2) . .
O2 Ho1 Co1 35.1(2) . .
O25' Ho1 Co1 79.5(7) . .
O4 Ho1 Co1 93.2(2) . .
P1 Ho1 Co1 63.28(8) . .
O25 Ho1 Ho2 47.9(9) . .
O6 Ho1 Ho2 123.6(2) 2_656 .
O13 Ho1 Ho2 132.1(4) . .
O10 Ho1 Ho2 71.4(3) . .
O3 Ho1 Ho2 35.9(2) . .
O2 Ho1 Ho2 81.2(2) . .
O25' Ho1 Ho2 36.9(8) . .
O4 Ho1 Ho2 132.5(2) . .
P1 Ho1 Ho2 109.25(7) . .
Co1 Ho1 Ho2 56.88(4) . .
O8' Ho2 O7 89.4(14) . .
O8' Ho2 O11 77.3(12) . .
O7 Ho2 O11 93.1(5) . .
O8' Ho2 O26' 61.3(15) . .
O7 Ho2 O26' 148.2(7) . .
O11 Ho2 O26' 92.0(8) . .
O8' Ho2 O25' 111.7(15) . .
O7 Ho2 O25' 156.8(6) . .
O11 Ho2 O25' 82.9(8) . .
O26' Ho2 O25' 55.0(8) . .
O8' Ho2 O3 152.7(11) . .
O7 Ho2 O3 83.4(4) . .
O11 Ho2 O3 76.8(3) . .
O26' Ho2 O3 128.3(7) . .
O25' Ho2 O3 73.4(6) . .
O8' Ho2 O5 136.2(12) . .
O7 Ho2 O5 86.0(4) . .
O11 Ho2 O5 146.4(3) . .
O26' Ho2 O5 106.3(7) . .
O25' Ho2 O5 85.0(8) . .
O3 Ho2 O5 69.7(3) . .
O8' Ho2 O8 10(2) . .
O7 Ho2 O8 79.8(12) . .
O11 Ho2 O8 79.7(11) . .
O26' Ho2 O8 70.3(13) . .
O25' Ho2 O8 121.5(13) . .
O3 Ho2 O8 150.2(10) . .
O5 Ho2 O8 132.8(11) . .
O8' Ho2 O45 77.1(12) . .
O7 Ho2 O45 83.4(4) . .
O11 Ho2 O45 154.2(4) . .
O26' Ho2 O45 78.5(7) . .
O25' Ho2 O45 109.8(7) . .
O3 Ho2 O45 127.8(3) . .
O5 Ho2 O45 59.1(3) . .
O8 Ho2 O45 74.5(11) . .
O8' Ho2 O26 76.5(14) . .
O7 Ho2 O26 161.1(5) . .
O11 Ho2 O26 96.0(7) . .
O26' Ho2 O26 15.3(8) . .
O25' Ho2 O26 41.5(7) . .
O3 Ho2 O26 114.8(5) . .
O5 Ho2 O26 95.4(6) . .
O8 Ho2 O26 85.6(12) . .
O45 Ho2 O26 81.2(6) . .
O8' Ho2 C75' 85.3(15) . .
O7 Ho2 C75' 174.4(6) . .
O11 Ho2 C75' 84.1(8) . .
O26' Ho2 C75' 27.7(4) . .
O25' Ho2 C75' 27.6(5) . .
O3 Ho2 C75' 100.6(5) . .
O5 Ho2 C75' 99.1(7) . .
O8 Ho2 C75' 94.9(13) . .
O45 Ho2 C75' 97.0(7) . .
O26 Ho2 C75' 16.7(7) . .
O8' Ho2 O25 116.0(15) . .
O7 Ho2 O25 151.6(5) . .
O11 Ho2 O25 81.2(7) . .
O26' Ho2 O25 60.2(8) . .
O25' Ho2 O25 5.3(8) . .
O3 Ho2 O25 68.2(5) . .
O5 Ho2 O25 83.9(6) . .
O8 Ho2 O25 125.7(13) . .
O45 Ho2 O25 113.3(6) . .
O26 Ho2 O25 46.8(4) . .
C75' Ho2 O25 32.7(7) . .
O22 Ho3 O9 167.6(7) . .
O22 Ho3 O34 81.7(10) . .
O9 Ho3 O34 90.1(7) . .
O22 Ho3 O14' 93.1(12) . .
O9 Ho3 O14' 84.9(10) . .
O34 Ho3 O14' 129.6(9) . .
O22 Ho3 O16 103.6(8) . .
O9 Ho3 O16 88.0(5) . .
O34 Ho3 O16 152.0(5) . .
O14' Ho3 O16 78.0(9) . .
O22 Ho3 O19 91.0(8) . .
O9 Ho3 O19 95.5(4) . .
O34 Ho3 O19 73.2(4) . .
O14' Ho3 O19 157.2(9) . .
O16 Ho3 O19 79.2(5) . .
O22 Ho3 O46 80.6(7) . .
O9 Ho3 O46 88.1(4) . .
O34 Ho3 O46 72.6(4) . .
O14' Ho3 O46 57.2(9) . .
O16 Ho3 O46 135.2(5) . .
O19 Ho3 O46 145.6(5) . .
O22 Ho3 O34' 83.6(10) . .
O9 Ho3 O34' 87.2(7) . .
O34 Ho3 O34' 6.8(5) . .
O14' Ho3 O34' 123.1(10) . .
O16 Ho3 O34' 157.8(7) . .
O19 Ho3 O34' 79.7(6) . .
O46 Ho3 O34' 66.3(6) . .
O22 Ho3 O38' 32.3(9) . .
O9 Ho3 O38' 156.7(7) . .
O34 Ho3 O38' 113.2(9) . .
O14' Ho3 O38' 78.8(11) . .
O16 Ho3 O38' 72.4(7) . .
O19 Ho3 O38' 93.1(7) . .
O46 Ho3 O38' 96.9(6) . .
O34' Ho3 O38' 115.7(9) . .
O22 Ho3 O14 98.8(11) . .
O9 Ho3 O14 79.9(8) . .
O34 Ho3 O14 133.0(7) . .
O14' Ho3 O14 6.3(16) . .
O16 Ho3 O14 74.0(8) . .
O19 Ho3 O14 153.0(8) . .
O46 Ho3 O14 61.3(8) . .
O34' Ho3 O14 126.2(8) . .
O38' Ho3 O14 82.5(10) . .
O22 Ho3 O22' 22.2(8) . .
O9 Ho3 O22' 150.5(5) . .
O34 Ho3 O22' 60.5(8) . .
O14' Ho3 O22' 111.3(11) . .
O16 Ho3 O22' 118.7(6) . .
O19 Ho3 O22' 78.9(6) . .
O46 Ho3 O22' 81.3(5) . .
O34' Ho3 O22' 63.3(8) . .
O38' Ho3 O22' 52.7(5) . .
O14 Ho3 O22' 117.5(9) . .
O22 Ho3 C81' 9.2(9) . .
O9 Ho3 C81' 176.4(6) . .
O34 Ho3 C81' 86.7(8) . .
O14' Ho3 C81' 95.9(11) . .
O16 Ho3 C81' 95.6(6) . .
O19 Ho3 C81' 85.1(7) . .
O46 Ho3 C81' 89.4(7) . .
O34' Ho3 C81' 89.4(8) . .
O38' Ho3 C81' 26.4(4) . .
O14 Ho3 C81' 101.1(10) . .
O22' Ho3 C81' 26.2(3) . .
O36 Ho4 O34 76.7(8) 2_656 .
O36 Ho4 O38 159.2(8) 2_656 .
O34 Ho4 O38 123.8(9) . .
O36 Ho4 O18 73.6(8) 2_656 .
O34 Ho4 O18 72.7(7) . .
O38 Ho4 O18 113.8(8) . .
O36 Ho4 O20 77.9(13) 2_656 .
O34 Ho4 O20 140.6(13) . .
O38 Ho4 O20 86.0(13) . .
O18 Ho4 O20 71.5(13) . .
O36 Ho4 O23 68.8(7) 2_656 .
O34 Ho4 O23 74.9(4) . .
O38 Ho4 O23 110.3(7) . .
O18 Ho4 O23 134.7(8) . .
O20 Ho4 O23 122.0(13) . .
O36 Ho4 O22 146.8(6) 2_656 .
O34 Ho4 O22 70.5(8) . .
O38 Ho4 O22 53.3(6) . .
O18 Ho4 O22 100.7(9) . .
O20 Ho4 O22 132.3(13) . .
O23 Ho4 O22 97.3(7) . .
O36 Ho4 O21 64.9(7) 2_656 .
O34 Ho4 O21 124.1(5) . .
O38 Ho4 O21 97.0(7) . .
O18 Ho4 O21 126.9(8) . .
O20 Ho4 O21 68.8(12) . .
O23 Ho4 O21 54.5(6) . .
O22 Ho4 O21 132.0(7) . .
O36 Ho4 C81 173.2(6) 2_656 .
O34 Ho4 C81 97.0(8) . .
O38 Ho4 C81 26.8(4) . .
O18 Ho4 C81 107.4(8) . .
O20 Ho4 C81 108.9(13) . .
O23 Ho4 C81 107.2(6) . .
O22 Ho4 C81 26.7(3) . .
O21 Ho4 C81 117.8(6) . .
O36 Ho4 P4 65.4(5) 2_656 .
O34 Ho4 P4 99.8(2) . .
O38 Ho4 P4 103.9(6) . .
O18 Ho4 P4 138.8(7) . .
O20 Ho4 P4 96.4(12) . .
O23 Ho4 P4 26.7(3) . .
O22 Ho4 P4 115.0(5) . .
O21 Ho4 P4 27.9(3) . .
C81 Ho4 P4 113.7(3) . .
O36 Ho4 Co3 73.8(5) 2_656 .
O34 Ho4 Co3 39.22(16) . .
O38 Ho4 Co3 118.6(6) . .
O18 Ho4 Co3 109.0(6) . .
O20 Ho4 Co3 150.0(12) . .
O23 Ho4 Co3 36.5(4) . .
O22 Ho4 Co3 77.6(4) . .
O21 Ho4 Co3 90.0(3) . .
C81 Ho4 Co3 99.7(4) . .
P4 Ho4 Co3 62.80(15) . .
O36 Ho4 Ho3 114.3(5) 2_656 .
O34 Ho4 Ho3 37.9(6) . .
O38 Ho4 Ho3 86.4(6) . .
O18 Ho4 Ho3 80.6(7) . .
O20 Ho4 Ho3 145.0(12) . .
O23 Ho4 Ho3 92.6(4) . .
O22 Ho4 Ho3 33.8(4) . .
O21 Ho4 Ho3 146.1(3) . .
C81 Ho4 Ho3 59.7(4) . .
P4 Ho4 Ho3 118.62(15) . .
Co3 Ho4 Ho3 59.60(5) . .
Co3 O34 Ho3 102.2(6) . .
Co3 O34 Ho4 101.2(6) . .
Ho3 O34 Ho4 104.2(12) . .
Co3 O34 H34D 115.7 . .
Ho3 O34 H34D 115.7 . .
Ho4 O34 H34D 115.7 . .
O22 C81 O38 118(2) . .
O22 C81 C90 128(2) . .
O38 C81 C90 114.6(8) . .
O22 C81 Ho4 63.8(15) . .
O38 C81 Ho4 54.2(10) . .
C90 C81 Ho4 166.9(9) . .
C81 C90 C85 108.4(9) . .
C81 C90 C91 109.4(10) . .
C85 C90 C91 110.0(9) . .
C81 C90 C88 108.9(8) . .
C85 C90 C88 110.1(9) . .
C91 C90 C88 110.0(8) . .
C81 O22 Ho3 159.2(17) . .
C81 O22 Ho4 89.5(16) . .
Ho3 O22 Ho4 101.0(9) . .
C81 O38 Ho4 99.0(13) . .
C90 C88 H88A 109.5 . .
C90 C88 H88B 109.5 . .
H88A C88 H88B 109.5 . .
C90 C88 H88C 109.5 . .
H88A C88 H88C 109.5 . .
H88B C88 H88C 109.5 . .
C90 C85 H85A 109.5 . .
C90 C85 H85B 109.5 . .
H85A C85 H85B 109.5 . .
C90 C85 H85C 109.5 . .
H85A C85 H85C 109.5 . .
H85B C85 H85C 109.5 . .
C90 C91 H91A 109.5 . .
C90 C91 H91B 109.5 . .
H91A C91 H91B 109.5 . .
C90 C91 H91C 109.5 . .
H91A C91 H91C 109.5 . .
H91B C91 H91C 109.5 . .
O23 P4 O21 101.9(11) . .
O23 P4 O36 116.2(12) . .
O21 P4 O36 110.9(13) . .
O23 P4 C55 109.2(10) . .
O21 P4 C55 109.7(10) . .
O36 P4 C55 108.7(10) . .
O23 P4 Ho4 46.0(7) . .
O21 P4 Ho4 56.1(8) . .
O36 P4 Ho4 133.1(8) . .
C55 P4 Ho4 118.1(6) . .
P4 O23 Co3 152.8(12) . .
P4 O23 Ho4 107.3(9) . .
Co3 O23 Ho4 97.3(6) . .
P4 O21 Co5 137.4(15) . .
P4 O21 Ho4 96.1(10) . .
Co5 O21 Ho4 120.7(8) . .
P4 O36 Ho4 148.4(12) . 2_656
C57 C55 C80 110.2(13) . .
C57 C55 C56 110.2(13) . .
C80 C55 C56 110.0(13) . .
C57 C55 P4 108.9(13) . .
C80 C55 P4 108.8(13) . .
C56 C55 P4 108.7(13) . .
C55 C56 H56A 109.5 . .
C55 C56 H56B 109.5 . .
H56A C56 H56B 109.5 . .
C55 C56 H56C 109.5 . .
H56A C56 H56C 109.5 . .
H56B C56 H56C 109.5 . .
C55 C57 H57A 109.5 . .
C55 C57 H57B 109.5 . .
H57A C57 H57B 109.5 . .
C55 C57 H57C 109.5 . .
H57A C57 H57C 109.5 . .
H57B C57 H57C 109.5 . .
C55 C80 H80A 109.5 . .
C55 C80 H80B 109.5 . .
H80A C80 H80B 109.5 . .
C55 C80 H80C 109.5 . .
H80A C80 H80C 109.5 . .
H80B C80 H80C 109.5 . .
C50 O24 Co5 111(2) . .
O20' Ho4' O36' 109.6(13) . 2_656
O20' Ho4' O22' 87.8(14) . .
O36' Ho4' O22' 161.7(8) 2_656 .
O20' Ho4' O21' 74.7(14) . .
O36' Ho4' O21' 102.8(8) 2_656 .
O22' Ho4' O21' 86.9(9) . .
O20' Ho4' O34' 148.8(15) . .
O36' Ho4' O34' 92.5(9) 2_656 .
O22' Ho4' O34' 69.2(10) . .
O21' Ho4' O34' 122.6(8) . .
O20' Ho4' O18' 74.9(15) . .
O36' Ho4' O18' 113.3(8) 2_656 .
O22' Ho4' O18' 64.8(9) . .
O21' Ho4' O18' 138.8(8) . .
O34' Ho4' O18' 76.3(8) . .
O20' Ho4' O23' 126.0(13) . .
O36' Ho4' O23' 105.9(7) 2_656 .
O22' Ho4' O23' 65.7(7) . .
O21' Ho4' O23' 58.6(7) . .
O34' Ho4' O23' 64.0(7) . .
O18' Ho4' O23' 124.5(9) . .
O20' Ho4' P4' 105.5(13) . .
O36' Ho4' P4' 96.1(5) 2_656 .
O22' Ho4' P4' 84.2(6) . .
O21' Ho4' P4' 31.0(5) . .
O34' Ho4' P4' 93.2(6) . .
O18' Ho4' P4' 148.9(7) . .
O23' Ho4' P4' 30.8(5) . .
O20' Ho4' Co5 61.2(14) . .
O36' Ho4' Co5 72.2(5) 2_656 .
O22' Ho4' Co5 123.1(6) . .
O21' Ho4' Co5 41.7(7) . .
O34' Ho4' Co5 149.5(5) . .
O18' Ho4' Co5 133.8(6) . .
O23' Ho4' Co5 94.2(5) . .
P4' Ho4' Co5 63.4(2) . .
O20' Ho4' Co3 160.2(12) . .
O36' Ho4' Co3 88.0(5) 2_656 .
O22' Ho4' Co3 75.9(6) . .
O21' Ho4' Co3 93.0(5) . .
O34' Ho4' Co3 32.0(5) . .
O18' Ho4' Co3 107.2(6) . .
O23' Ho4' Co3 36.4(4) . .
P4' Ho4' Co3 62.28(18) . .
Co5 Ho4' Co3 118.96(6) . .
Co3 O34' Ho4' 105.8(10) . .
Co3 O34' Ho3 105.2(11) . .
Ho4' O34' Ho3 114.6(11) . .
Co3 O34' H34E 110.3 . .
Ho4' O34' H34E 110.3 . .
Ho3 O34' H34E 110.3 . .
O22' C81' O38' 128(3) . .
O22' C81' C90' 121(2) . .
O38' C81' C90' 108.8(18) . .
O22' C81' Ho3 69.8(17) . .
O38' C81' Ho3 57.8(14) . .
C90' C81' Ho3 158.0(16) . .
C81' O22' Ho4' 164(2) . .
C81' O22' Ho3 83.9(17) . .
Ho4' O22' Ho3 108.2(8) . .
C81' O38' Ho3 95.8(17) . .
C81' C90' C85' 111.7(11) . .
C81' C90' C91' 111.6(11) . .
C85' C90' C91' 107.3(12) . .
C81' C90' C88' 111.6(10) . .
C85' C90' C88' 107.1(12) . .
C91' C90' C88' 107.1(11) . .
C90' C91' H91D 109.5 . .
C90' C91' H91E 109.5 . .
H91D C91' H91E 109.5 . .
C90' C91' H91F 109.5 . .
H91D C91' H91F 109.5 . .
H91E C91' H91F 109.5 . .
C90' C85' H85D 109.5 . .
C90' C85' H85E 109.5 . .
H85D C85' H85E 109.5 . .
C90' C85' H85F 109.5 . .
H85D C85' H85F 109.5 . .
H85E C85' H85F 109.5 . .
C90' C88' H88D 109.5 . .
C90' C88' H88E 109.5 . .
H88D C88' H88E 109.5 . .
C90' C88' H88F 109.5 . .
H88D C88' H88F 109.5 . .
H88E C88' H88F 109.5 . .
O23' P4' O21' 103.1(12) . .
O23' P4' O36' 114.0(11) . .
O21' P4' O36' 112.7(14) . .
O23' P4' C55' 110.3(11) . .
O21' P4' C55' 107.6(10) . .
O36' P4' C55' 108.8(9) . .
O23' P4' Ho4' 58.1(8) . .
O21' P4' Ho4' 52.6(7) . .
O36' P4' Ho4' 105.6(8) . .
C55' P4' Ho4' 145.1(6) . .
P4' O23' Co3 137.5(12) . .
P4' O23' Ho4' 91.1(11) . .
Co3 O23' Ho4' 96.5(7) . .
P4' O21' Co5 123.2(13) . .
P4' O21' Ho4' 96.3(10) . .
Co5 O21' Ho4' 93.9(8) . .
C50 O24' Co5 116(2) . .
P4' O36' Ho4' 145.9(12) . 2_656
C80' C55' C56' 110.8(13) . .
C80' C55' C57' 110.8(13) . .
C56' C55' C57' 110.6(13) . .
C80' C55' P4' 108.3(13) . .
C56' C55' P4' 108.1(14) . .
C57' C55' P4' 108.1(13) . .
C55' C80' H80D 109.5 . .
C55' C80' H80E 109.5 . .
H80D C80' H80E 109.5 . .
C55' C80' H80F 109.5 . .
H80D C80' H80F 109.5 . .
H80E C80' H80F 109.5 . .
C55' C57' H57D 109.5 . .
C55' C57' H57E 109.5 . .
H57D C57' H57E 109.5 . .
C55' C57' H57F 109.5 . .
H57D C57' H57F 109.5 . .
H57E C57' H57F 109.5 . .
C55' C56' H56D 109.5 . .
C55' C56' H56E 109.5 . .
H56D C56' H56E 109.5 . .
C55' C56' H56F 109.5 . .
H56D C56' H56F 109.5 . .
H56E C56' H56F 109.5 . .
O3 Co1 O2 81.4(4) . .
O3 Co1 O5 82.9(4) . .
O2 Co1 O5 96.0(4) . .
O3 Co1 O29' 170.0(7) . .
O2 Co1 O29' 90.7(7) . .
O5 Co1 O29' 104.2(7) . .
O3 Co1 O33 170.3(7) . .
O2 Co1 O33 103.7(6) . .
O5 Co1 O33 88.3(6) . .
O29' Co1 O33 19.4(6) . .
O3 Co1 O28' 88.5(5) . 2_656
O2 Co1 O28' 94.6(5) . 2_656
O5 Co1 O28' 165.1(6) . 2_656
O29' Co1 O28' 86.0(8) . 2_656
O33 Co1 O28' 99.3(8) . 2_656
O3 Co1 O32' 91.3(6) . .
O2 Co1 O32' 160.4(5) . .
O5 Co1 O32' 101.1(6) . .
O29' Co1 O32' 94.2(8) . .
O33 Co1 O32' 86.4(8) . .
O28' Co1 O32' 66.8(7) 2_656 .
O3 Co1 O32 115.9(6) . .
O2 Co1 O32 162.6(5) . .
O5 Co1 O32 87.3(6) . .
O29' Co1 O32 72.0(8) . .
O33 Co1 O32 59.3(7) . .
O28' Co1 O32 85.6(7) 2_656 .
O32' Co1 O32 29.9(6) . .
O3 Co1 O28' 114.7(5) . .
O2 Co1 O28' 86.6(5) . .
O5 Co1 O28' 162.4(5) . .
O29' Co1 O28' 58.3(7) . .
O33 Co1 O28' 74.2(7) . .
O28' Co1 O28' 29.0(8) 2_656 .
O32' Co1 O28' 79.9(7) . .
O32 Co1 O28' 85.3(7) . .
O3 Co1 Ho2 40.6(3) . .
O2 Co1 Ho2 94.1(3) . .
O5 Co1 Ho2 43.0(3) . .
O29' Co1 Ho2 147.2(6) . .
O33 Co1 Ho2 130.0(6) . .
O28' Co1 Ho2 125.8(5) 2_656 .
O32' Co1 Ho2 92.0(5) . .
O32 Co1 Ho2 99.9(5) . .
O28' Co1 Ho2 154.3(4) . .
O3 Co1 Ho1 39.7(3) . .
O2 Co1 Ho1 42.3(2) . .
O5 Co1 Ho1 94.1(3) . .
O29' Co1 Ho1 131.5(6) . .
O33 Co1 Ho1 145.9(6) . .
O28' Co1 Ho1 86.8(5) 2_656 .
O32' Co1 Ho1 126.1(5) . .
O32 Co1 Ho1 154.7(5) . .
O28' Co1 Ho1 99.4(4) . .
Ho2 Co1 Ho1 65.75(4) . .
O12 Co2 O12 104(5) 2_656 .
O12 Co2 O4 111(2) 2_656 2_656
O12 Co2 O4 115(3) . 2_656
O12 Co2 O4 115(3) 2_656 .
O12 Co2 O4 111(2) . .
O4 Co2 O4 100.5(5) 2_656 .
O12 Co2 O12' 108.6(9) 2_656 .
O12 Co2 O12' 5(4) . .
O4 Co2 O12' 115(2) 2_656 .
O4 Co2 O12' 106(2) . .
O12 Co2 O12' 5(4) 2_656 2_656
O12 Co2 O12' 108.6(9) . 2_656
O4 Co2 O12' 106(2) 2_656 2_656
O4 Co2 O12' 115(2) . 2_656
O12' Co2 O12' 113(4) . 2_656
O34' Co3 O46 84.0(9) . .
O34' Co3 O28 173.7(10) . .
O46 Co3 O28 98.2(12) . .
O34' Co3 O23 85.1(9) . .
O46 Co3 O23 107.4(7) . .
O28 Co3 O23 88.6(8) . .
O34' Co3 O23' 83.1(10) . .
O46 Co3 O23' 85.9(8) . .
O28 Co3 O23' 91.1(8) . .
O23 Co3 O23' 21.4(7) . .
O34' Co3 O33' 174.9(10) . .
O46 Co3 O33' 95.0(11) . .
O28 Co3 O33' 11.4(11) . .
O23 Co3 O33' 100.0(9) . .
O23' Co3 O33' 101.8(9) . .
O34' Co3 O29 116.2(10) . .
O46 Co3 O29 159.7(6) . .
O28 Co3 O29 62.0(13) . .
O23 Co3 O29 78.6(7) . .
O23' Co3 O29 98.5(8) . .
O33' Co3 O29 64.7(12) . .
O34' Co3 O32 87.1(9) . .
O46 Co3 O32 92.4(6) . .
O28 Co3 O32 98.6(8) . .
O23 Co3 O32 157.8(8) . .
O23' Co3 O32 170.3(7) . .
O33' Co3 O32 87.9(8) . .
O29 Co3 O32 86.4(7) . .
O34' Co3 O34 4.1(15) . .
O46 Co3 O34 80.1(7) . .
O28 Co3 O34 172.4(10) . .
O23 Co3 O34 84.8(6) . .
O23' Co3 O34 81.4(8) . .
O33' Co3 O34 174.0(10) . .
O29 Co3 O34 120.1(8) . .
O32 Co3 O34 88.8(7) . .
O34' Co3 O32' 116.7(9) . .
O46 Co3 O32' 90.0(6) . .
O28 Co3 O32' 69.3(8) . .
O23 Co3 O32' 154.0(7) . .
O23' Co3 O32' 159.2(7) . .
O33' Co3 O32' 58.2(8) . .
O29 Co3 O32' 78.8(7) . .
O32 Co3 O32' 30.1(6) . .
O34 Co3 O32' 117.9(7) . .
O34' Co3 O29 87.1(10) . 2_656
O46 Co3 O29 162.4(5) . 2_656
O28 Co3 O29 92.3(12) . 2_656
O23 Co3 O29 86.9(7) . 2_656
O23' Co3 O29 108.1(8) . 2_656
O33' Co3 O29 92.5(12) . 2_656
O29 Co3 O29 31.5(8) . 2_656
O32 Co3 O29 72.0(7) . 2_656
O34 Co3 O29 91.2(8) . 2_656
O32' Co3 O29 80.5(7) . 2_656
O34' Co3 Ho4 40.7(8) . .
O46 Co3 Ho4 87.3(3) . .
O28 Co3 Ho4 133.3(7) . .
O23 Co3 Ho4 46.2(5) . .
O23' Co3 Ho4 42.8(5) . .
O33' Co3 Ho4 144.4(7) . .
O29 Co3 Ho4 109.5(5) . .
O32 Co3 Ho4 127.6(4) . .
O34 Co3 Ho4 39.5(5) . .
O32' Co3 Ho4 157.4(5) . .
O29 Co3 Ho4 95.8(4) 2_656 .
O14 Co4 O17 114.9(11) . .
O14 Co4 O15 124.0(10) . .
O17 Co4 O15 101.0(6) . .
O14 Co4 O45 96.4(11) . .
O17 Co4 O45 112.0(5) . .
O15 Co4 O45 108.6(6) . .
O14 Co4 O14' 7.7(15) . .
O17 Co4 O14' 108.4(10) . .
O15 Co4 O14' 131.1(9) . .
O45 Co4 O14' 95.6(10) . .
O21 Co5 O21 78.8(14) . 2_656
O21 Co5 O24 123.6(13) . .
O21 Co5 O24 112.2(11) 2_656 .
O21 Co5 O24 112.2(11) . 2_656
O21 Co5 O24 123.6(13) 2_656 2_656
O24 Co5 O24 106.0(18) . 2_656
O21 Co5 O24' 130.2(10) . 2_656
O21 Co5 O24' 107.9(12) 2_656 2_656
O24 Co5 O24' 100.1(9) . 2_656
O24 Co5 O24' 23.5(14) 2_656 2_656
O21 Co5 O24' 107.9(12) . .
O21 Co5 O24' 130.2(10) 2_656 .
O24 Co5 O24' 23.5(13) . .
O24 Co5 O24' 100.1(9) 2_656 .
O24' Co5 O24' 103.9(18) 2_656 .
O21 Co5 O21' 17.6(7) . .
O21 Co5 O21' 95.5(9) 2_656 .
O24 Co5 O21' 111.8(12) . .
O24 Co5 O21' 107.3(11) 2_656 .
O24' Co5 O21' 129.4(10) 2_656 .
O24' Co5 O21' 92.8(11) . .
O21 Co5 O21' 95.5(9) . 2_656
O21 Co5 O21' 17.6(7) 2_656 2_656
O24 Co5 O21' 107.3(11) . 2_656
O24 Co5 O21' 111.8(12) 2_656 2_656
O24' Co5 O21' 92.8(11) 2_656 2_656
O24' Co5 O21' 129.4(10) . 2_656
O21' Co5 O21' 112.7(9) . 2_656
O21 Co5 Ho4' 41.4(6) . .
O21 Co5 Ho4' 69.0(7) 2_656 .
O24 Co5 Ho4' 89.0(10) . .
O24 Co5 Ho4' 151.7(10) 2_656 .
O24' Co5 Ho4' 170.8(8) 2_656 .
O24' Co5 Ho4' 84.1(9) . .
O21' Co5 Ho4' 44.5(5) . .
O21' Co5 Ho4' 85.3(5) 2_656 .
O21 Co5 Ho4' 68.9(7) . 2_656
O21 Co5 Ho4' 41.4(6) 2_656 2_656
O24 Co5 Ho4' 151.7(10) . 2_656
O24 Co5 Ho4' 89.0(10) 2_656 2_656
O24' Co5 Ho4' 84.1(9) 2_656 2_656
O24' Co5 Ho4' 170.8(8) . 2_656
O21' Co5 Ho4' 85.3(5) . 2_656
O21' Co5 Ho4' 44.5(5) 2_656 2_656
Ho4' Co5 Ho4' 88.26(10) . 2_656
O6 P1 O2 114.4(5) . .
O6 P1 O4 112.8(5) . .
O2 P1 O4 102.3(6) . .
O6 P1 C21 106.7(7) . .
O2 P1 C21 109.8(6) . .
O4 P1 C21 110.8(7) . .
O6 P1 Ho1 120.7(4) . .
O2 P1 Ho1 50.5(3) . .
O4 P1 Ho1 53.0(4) . .
C21 P1 Ho1 132.6(6) . .
O9 P2 O5 113.9(7) . .
O9 P2 O45 112.5(7) . .
O5 P2 O45 102.6(6) . .
O9 P2 C24 108.8(8) . .
O5 P2 C24 110.8(7) . .
O45 P2 C24 108.0(8) . .
O9 P2 Ho2 120.6(4) . .
O5 P2 Ho2 51.0(4) . .
O45 P2 Ho2 52.6(4) . .
C24 P2 Ho2 130.5(7) . .
O14 P3 C60 109.1(17) . .
O14 P3 Ho3 56.4(11) . .
C60 P3 Ho3 123.3(11) . .
O46 P3' O14' 100.1(16) . .
O46 P3' O7 115.8(15) . .
O14' P3' O7 110.8(18) . .
O46 P3' C60 118.0(15) . .
O14' P3' C60 109.3(17) . .
O7 P3' C60 102.9(12) . .
O46 P3' Ho3 52.4(7) . .
O14' P3' Ho3 48.7(12) . .
O7 P3' Ho3 119.6(10) . .
C60 P3' Ho3 136.4(11) . .
P1 O2 Co1 147.8(6) . .
P1 O2 Ho1 99.9(4) . .
Co1 O2 Ho1 102.6(4) . .
Co1 O3 Ho1 106.2(4) . .
Co1 O3 Ho2 104.9(3) . .
Ho1 O3 Ho2 108.5(4) . .
Co1 O3 H3D 112.3 . .
Ho1 O3 H3D 112.3 . .
Ho2 O3 H3D 112.3 . .
P1 O4 Co2 127.0(6) . .
P1 O4 Ho1 97.1(5) . .
Co2 O4 Ho1 110.1(4) . .
P2 O5 Co1 146.2(8) . .
P2 O5 Ho2 99.4(5) . .
Co1 O5 Ho2 101.3(4) . .
P1 O6 Ho1 149.8(6) . 2_656
P3' O7 Ho2 148.0(9) . .
P2 O9 Ho3 147.3(7) . .
C53 O10 Ho1 135.7(9) . .
P3' O46 Co3 147.6(11) . .
P3' O46 Ho3 100.6(10) . .
Co3 O46 Ho3 103.7(4) . .
P2 O45 Co4 131.3(8) . .
P2 O45 Ho2 97.4(5) . .
Co4 O45 Ho2 108.7(4) . .
C50 O20 Ho4 151(3) . .
C50 O20' Ho4' 143(4) . .
C38 C21 C47 112.4(15) . .
C38 C21 C103 110.8(15) . .
C47 C21 C103 110.3(15) . .
C38 C21 P1 109.0(10) . .
C47 C21 P1 106.6(10) . .
C103 C21 P1 107.5(12) . .
C71 O13 Ho1 152.4(16) . .
C92 C24 C146 110.7(17) . .
C92 C24 C34 109.3(14) . .
C146 C24 C34 109.1(16) . .
C92 C24 P2 110.2(12) . .
C146 C24 P2 109.4(12) . .
C34 C24 P2 108.1(13) . .
P3 O14 Co4 133(2) . .
P3 O14 Ho3 94.1(13) . .
Co4 O14 Ho3 111.0(14) . .
P3' O14' Co4 126(2) . .
P3' O14' Ho3 100.7(16) . .
Co4 O14' Ho3 112.3(15) . .
C59 O16 Ho3 158.9(13) . .
C100 C27 H27A 109.5 . .
C100 C27 H27B 109.5 . .
H27A C27 H27B 109.5 . .
C100 C27 H27C 109.5 . .
H27A C27 H27C 109.5 . .
H27B C27 H27C 109.5 . .
C53 O11 Ho2 138.6(10) . .
C74 C29 C71 111.1(19) . .
C74 C29 C46 112(2) . .
C71 C29 C46 109.6(18) . .
C74 C29 C61 109.4(19) . .
C71 C29 C61 108(2) . .
C46 C29 C61 107(2) . .
C59 O17 Co4 120.1(12) . .
C24 C34 H34A 109.5 . .
C24 C34 H34B 109.5 . .
H34A C34 H34B 109.5 . .
C24 C34 H34C 109.5 . .
H34A C34 H34C 109.5 . .
H34B C34 H34C 109.5 . .
C63 O19 Ho3 138.4(11) . .
C63 O18 Ho4 113.2(17) . .
C63 O18' Ho4' 138.1(18) . .
C21 C38 H38A 109.5 . .
C21 C38 H38B 109.5 . .
H38A C38 H38B 109.5 . .
C21 C38 H38C 109.5 . .
H38A C38 H38C 109.5 . .
H38B C38 H38C 109.5 . .
C42 O15 C42' 10(3) . .
C42 O15 Co4 112(2) . .
C42' O15 Co4 109.4(19) . .
C21 C47 H47A 109.5 . .
C21 C47 H47B 109.5 . .
H47A C47 H47B 109.5 . .
C21 C47 H47C 109.5 . .
H47A C47 H47C 109.5 . .
H47B C47 H47C 109.5 . .
C29 C46 H46A 109.5 . .
C29 C46 H46B 109.5 . .
H46A C46 H46B 109.5 . .
C29 C46 H46C 109.5 . .
H46A C46 H46C 109.5 . .
H46B C46 H46C 109.5 . .
C71 O12 Co2 123(4) . .
C71 O12' Co2 124(5) . .
O11 C53 O10 121.7(14) . .
O11 C53 C100 118.8(14) . .
O10 C53 C100 119.4(12) . .
C60 C54 H54B 109.1 . .
C60 C54 H54C 108.5 . .
H54B C54 H54C 107.1 . .
C60 C54 H54A 114.8 . .
H54B C54 H54A 108.6 . .
H54C C54 H54A 108.5 . .
C60 C58 H58A 109.5 . .
C60 C58 H58B 109.5 . .
H58A C58 H58B 109.5 . .
C60 C58 H58C 109.5 . .
H58A C58 H58C 109.5 . .
H58B C58 H58C 109.5 . .
O17 C59 O16 123.3(18) . .
O17 C59 C127 122.5(13) . .
O16 C59 C127 114.2(13) . .
C54 C60 C58 111.5(17) . .
C54 C60 C62 109.9(19) . .
C58 C60 C62 111.2(16) . .
C54 C60 P3 113.7(13) . .
C58 C60 P3 101.9(13) . .
C62 C60 P3 108.5(14) . .
C54 C60 P3' 104.3(13) . .
C58 C60 P3' 113.8(14) . .
C62 C60 P3' 105.8(13) . .
P3 C60 P3' 12.4(10) . .
C29 C61 H61A 109.5 . .
C29 C61 H61B 109.5 . .
H61A C61 H61B 109.5 . .
C29 C61 H61C 109.5 . .
H61A C61 H61C 109.5 . .
H61B C61 H61C 109.5 . .
C60 C62 H62A 109.5 . .
C60 C62 H62B 109.5 . .
H62A C62 H62B 109.5 . .
C60 C62 H62C 109.5 . .
H62A C62 H62C 109.5 . .
H62B C62 H62C 109.5 . .
O18' C63 O19 112(2) . .
O18' C63 O18 36.0(16) . .
O19 C63 O18 131.4(16) . .
O18' C63 C97 126(2) . .
O19 C63 C97 118.7(18) . .
O18 C63 C97 108(2) . .
O12' C71 O13 124(4) . .
O12' C71 O12 4(6) . .
O13 C71 O12 120(3) . .
O12' C71 C29 117(4) . .
O13 C71 C29 119(3) . .
O12 C71 C29 121(3) . .
C29 C74 H74A 109.5 . .
C29 C74 H74B 109.5 . .
H74A C74 H74B 109.5 . .
C29 C74 H74C 109.5 . .
H74A C74 H74C 109.5 . .
H74B C74 H74C 109.5 . .
C97 C82 H82A 109.5 . .
C97 C82 H82B 109.5 . .
H82A C82 H82B 109.5 . .
C97 C82 H82C 109.5 . .
H82A C82 H82C 109.5 . .
H82B C82 H82C 109.5 . .
C97 C87 H87A 109.5 . .
C97 C87 H87B 109.5 . .
H87A C87 H87B 109.5 . .
C97 C87 H87C 109.5 . .
H87A C87 H87C 109.5 . .
H87B C87 H87C 109.5 . .
C45 C48 H48A 109.5 . .
C45 C48 H48B 109.5 . .
H48A C48 H48B 109.5 . .
C45 C48 H48C 109.5 . .
H48A C48 H48C 109.5 . .
H48B C48 H48C 109.5 . .
C24 C92 H92A 109.5 . .
C24 C92 H92B 109.5 . .
H92A C92 H92B 109.5 . .
C24 C92 H92C 109.5 . .
H92A C92 H92C 109.5 . .
H92B C92 H92C 109.5 . .
C100 C93 H93A 109.5 . .
C100 C93 H93B 109.5 . .
H93A C93 H93B 109.5 . .
C100 C93 H93C 109.5 . .
H93A C93 H93C 109.5 . .
H93B C93 H93C 109.5 . .
C97 C95 H95A 109.5 . .
C97 C95 H95B 109.5 . .
H95A C95 H95B 109.5 . .
C97 C95 H95C 109.5 . .
H95A C95 H95C 109.5 . .
H95B C95 H95C 109.5 . .
C87 C97 C63 111.9(18) . .
C87 C97 C95 110.5(18) . .
C63 C97 C95 110.0(17) . .
C87 C97 C82 110.8(18) . .
C63 C97 C82 105.2(16) . .
C95 C97 C82 108.2(17) . .
C27 C100 C93 119(2) . .
C27 C100 C53 112.8(16) . .
C93 C100 C53 113.9(15) . .
C27 C100 C150 104.5(18) . .
C93 C100 C150 103.0(18) . .
C53 C100 C150 100.7(17) . .
C21 C103 H10A 109.5 . .
C21 C103 H10B 109.5 . .
H10A C103 H10B 109.5 . .
C21 C103 H10C 109.5 . .
H10A C103 H10C 109.5 . .
H10B C103 H10C 109.5 . .
O24' C50 O20 124(3) . .
O24' C50 O20' 122(3) . .
O20 C50 O20' 18(4) . .
O24' C50 O24 34(2) . .
O20 C50 O24 113(3) . .
O20' C50 O24 124(3) . .
O24' C50 C45 117(2) . .
O20 C50 C45 120(3) . .
O20' C50 C45 116(2) . .
O24 C50 C45 118.8(15) . .
C24 C146 H14A 109.5 . .
C24 C146 H14B 109.5 . .
H14A C146 H14B 109.5 . .
C24 C146 H14C 109.5 . .
H14A C146 H14C 109.5 . .
H14B C146 H14C 109.5 . .
C100 C150 H15A 109.5 . .
C100 C150 H15B 109.5 . .
H15A C150 H15B 109.5 . .
C100 C150 H15C 109.5 . .
H15A C150 H15C 109.5 . .
H15B C150 H15C 109.5 . .
C75 O25 Ho1 161(2) . .
C75 O25 Ho2 94.3(14) . .
Ho1 O25 Ho2 98.0(11) . .
C75 O26 Ho2 100.6(14) . .
O25 C75 O26 117.0(13) . .
O25 C75 C4 122.5(18) . .
O26 C75 C4 120.1(18) . .
C75 C4 C37 109.6(15) . .
C75 C4 C77 109.1(15) . .
C37 C4 C77 110.0(15) . .
C75 C4 C36 108.9(15) . .
C37 C4 C36 109.5(15) . .
C77 C4 C36 109.6(15) . .
C4 C36 H36A 109.5 . .
C4 C36 H36B 109.5 . .
H36A C36 H36B 109.5 . .
C4 C36 H36C 109.5 . .
H36A C36 H36C 109.5 . .
H36B C36 H36C 109.5 . .
C4 C37 H37A 109.5 . .
C4 C37 H37B 109.5 . .
H37A C37 H37B 109.5 . .
C4 C37 H37C 109.5 . .
H37A C37 H37C 109.5 . .
H37B C37 H37C 109.5 . .
C4 C77 H77A 109.5 . .
C4 C77 H77B 109.5 . .
H77A C77 H77B 109.5 . .
C4 C77 H77C 109.5 . .
H77A C77 H77C 109.5 . .
H77B C77 H77C 109.5 . .
C75' O25' Ho2 95(2) . .
C75' O25' Ho1 150(2) . .
Ho2 O25' Ho1 103.8(11) . .
C75' O26' Ho2 96.3(19) . .
O25' C75' O26' 112(3) . .
O25' C75' C4' 130(2) . .
O26' C75' C4' 118(2) . .
O25' C75' Ho2 57.1(18) . .
O26' C75' Ho2 56.1(16) . .
C4' C75' Ho2 168.3(16) . .
C37' C4' C36' 114.6(14) . .
C37' C4' C77' 114.4(14) . .
C36' C4' C77' 114.7(14) . .
C37' C4' C75' 103.8(18) . .
C36' C4' C75' 103.6(18) . .
C77' C4' C75' 103.7(18) . .
C4' C77' H77D 109.5 . .
C4' C77' H77E 109.5 . .
H77D C77' H77E 109.5 . .
C4' C77' H77F 109.5 . .
H77D C77' H77F 109.5 . .
H77E C77' H77F 109.5 . .
C4' C37' H37D 109.5 . .
C4' C37' H37E 109.5 . .
H37D C37' H37E 109.5 . .
C4' C37' H37F 109.5 . .
H37D C37' H37F 109.5 . .
H37E C37' H37F 109.5 . .
C4' C36' H36D 109.5 . .
C4' C36' H36E 109.5 . .
H36D C36' H36E 109.5 . .
C4' C36' H36F 109.5 . .
H36D C36' H36F 109.5 . .
H36E C36' H36F 109.5 . .
C39 C127 C3 110.4(12) . .
C39 C127 C2 109.8(12) . .
C3 C127 C2 109.3(12) . .
C39 C127 C59 109.8(12) . .
C3 C127 C59 109.0(11) . .
C2 C127 C59 108.5(12) . .
C127 C39 H39A 109.5 . .
C127 C39 H39B 109.5 . .
H39A C39 H39B 109.5 . .
C127 C39 H39C 109.5 . .
H39A C39 H39C 109.5 . .
H39B C39 H39C 109.5 . .
C127 C2 H2A 109.5 . .
C127 C2 H2B 109.5 . .
H2A C2 H2B 109.5 . .
C127 C2 H2C 109.5 . .
H2A C2 H2C 109.5 . .
H2B C2 H2C 109.5 . .
C127 C3 H3A 109.5 . .
C127 C3 H3B 109.5 . .
H3A C3 H3B 109.5 . .
C127 C3 H3C 109.5 . .
H3A C3 H3C 109.5 . .
H3B C3 H3C 109.5 . .
H2D C2' H2E 109.5 . .
H2D C2' H2F 109.5 . .
H2E C2' H2F 109.5 . .
H39D C39' H39E 109.5 . .
H39D C39' H39F 109.5 . .
H39E C39' H39F 109.5 . .
C45 C44 H44A 109.5 . .
C45 C44 H44B 109.5 . .
H44A C44 H44B 109.5 . .
C45 C44 H44C 109.5 . .
H44A C44 H44C 109.5 . .
H44B C44 H44C 109.5 . .
C48 C45 C43 109.5(11) . .
C48 C45 C44 109.3(11) . .
C43 C45 C44 109.4(10) . .
C48 C45 C50 109.6(11) . .
C43 C45 C50 109.7(11) . .
C44 C45 C50 109.3(11) . .
C45 C43 H43A 109.5 . .
C45 C43 H43B 109.5 . .
H43A C43 H43B 109.5 . .
C45 C43 H43C 109.5 . .
H43A C43 H43C 109.5 . .
H43B C43 H43C 109.5 . .
O31 N1 O33 121(2) . .
O31 N1 O32 124(2) . .
O33 N1 O32 115(2) . .
O31 N1 O30 22.2(14) . 2_656
O33 N1 O30 120(2) . 2_656
O32 N1 O30 119.7(19) . 2_656
O30 O31 N1 121(4) 2_656 .
N1 O32 Co3 121.6(16) . .
N1 O32 Co1 88.0(14) . .
Co3 O32 Co1 150.1(9) . .
N1 O33 Co1 97.5(16) . .
O30 N2 O28 124(3) . .
O30 N2 O29 122(3) . .
O28 N2 O29 114(2) . .
N2 O28 Co3 95(2) . .
O29 O29 N2 162(2) 2_656 .
O29 O29 Co3 82(2) 2_656 .
N2 O29 Co3 88.8(17) . .
O29 O29 Co3 66.6(19) 2_656 2_656
N2 O29 Co3 123.8(17) . 2_656
Co3 O29 Co3 147.4(8) . 2_656
O31 O30 N2 137(4) 2_656 .
O31 O30 N1 37(2) 2_656 2_656
N2 O30 N1 102.5(19) . 2_656
O31' N1' O33' 120(3) . .
O31' N1' O32' 126(3) . .
O33' N1' O32' 114(2) . .
O31' N1' O30' 12.5(19) . 2_656
O33' N1' O30' 129(2) . 2_656
O32' N1' O30' 116(2) . 2_656
O30' O31' N1' 142(6) 2_656 .
O30' O31' N2' 47(4) 2_656 2_656
N1' O31' N2' 98(2) . 2_656
N1' O32' Co1 123.3(16) . .
N1' O32' Co3 88.6(15) . .
Co1 O32' Co3 147.5(9) . .
N1' O33' Co3 98(2) . .
O30' N2' O29' 121(2) . .
O30' N2' O28' 126(3) . .
O29' N2' O28' 113(2) . .
O30' N2' O31' 20.9(16) . 2_656
O29' N2' O31' 121(2) . 2_656
O28' N2' O31' 121(2) . 2_656
O28' O28' N2' 143(3) 2_656 .
O28' O28' Co1 90.4(18) 2_656 2_656
N2' O28' Co1 123.4(16) . 2_656
O28' O28' Co1 60.6(16) 2_656 .
N2' O28' Co1 86.3(14) . .
Co1 O28' Co1 150.3(8) 2_656 .
N2' O29' Co1 102.0(15) . .
O31' O30' N2' 112(6) 2_656 .
O31' O30' N1' 26(4) 2_656 2_656
N2' O30' N1' 89(2) . 2_656
C42 O8 Ho2 147(4) . .
O15 C42 O8 118(4) . .
O15 C42 C32 122(3) . .
O8 C42 C32 119(3) . .
C51 C32 C41 110.2(19) . .
C51 C32 C40 109.1(19) . .
C41 C32 C40 109.6(19) . .
C51 C32 C42 109(2) . .
C41 C32 C42 109.5(19) . .
C40 C32 C42 109.1(19) . .
C32 C51 H51A 109.5 . .
C32 C51 H51B 109.5 . .
H51A C51 H51B 109.5 . .
C32 C51 H51C 109.5 . .
H51A C51 H51C 109.5 . .
H51B C51 H51C 109.5 . .
C32 C40 H40A 109.5 . .
C32 C40 H40B 109.5 . .
H40A C40 H40B 109.5 . .
C32 C40 H40C 109.5 . .
H40A C40 H40C 109.5 . .
H40B C40 H40C 109.5 . .
C32 C41 H41A 109.5 . .
C32 C41 H41B 109.5 . .
H41A C41 H41B 109.5 . .
C32 C41 H41C 109.5 . .
H41A C41 H41C 109.5 . .
H41B C41 H41C 109.5 . .
C42' O8' Ho2 157(4) . .
C32' C51' H51D 109.5 . .
C32' C51' H51E 109.5 . .
H51D C51' H51E 109.5 . .
C32' C51' H51F 109.5 . .
H51D C51' H51F 109.5 . .
H51E C51' H51F 109.5 . .
C40' C32' C51' 109(2) . .
C40' C32' C42' 109(2) . .
C51' C32' C42' 109(2) . .
C32' C40' H40D 109.5 . .
C32' C40' H40E 109.5 . .
H40D C40' H40E 109.5 . .
C32' C40' H40F 109.5 . .
H40D C40' H40F 109.5 . .
H40E C40' H40F 109.5 . .
O8' C42' O15 124(5) . .
O8' C42' C32' 116(4) . .
O15 C42' C32' 121(2) . .
H1WA O1W H1WB 119.9 . .

loop_
_geom_bond_atom_site_label_1
_geom_bond_atom_site_label_2
_geom_bond_distance
_geom_bond_site_symmetry_2
Ho1 O25 2.129(18) .
Ho1 O6 2.199(9) 2_656
Ho1 O13 2.233(12) .
Ho1 O10 2.249(10) .
Ho1 O3 2.314(10) .
Ho1 O2 2.399(8) .
Ho1 O25' 2.46(2) .
Ho1 O4 2.464(11) .
Ho1 P1 3.064(4) .
Ho1 Co1 3.4796(19) .
Ho1 Ho2 3.7669(12) .
Ho2 O8' 2.15(3) .
Ho2 O7 2.232(15) .
Ho2 O11 2.248(10) .
Ho2 O26' 2.30(3) .
Ho2 O25' 2.33(3) .
Ho2 O3 2.329(9) .
Ho2 O5 2.408(10) .
Ho2 O8 2.41(3) .
Ho2 O45 2.450(10) .
Ho2 O26 2.69(3) .
Ho2 C75' 2.76(3) .
Ho2 O25 2.82(3) .
Ho3 O22 2.000(19) .
Ho3 O9 2.205(12) .
Ho3 O34 2.233(19) .
Ho3 O14' 2.26(3) .
Ho3 O16 2.273(13) .
Ho3 O19 2.289(12) .
Ho3 O46 2.383(9) .
Ho3 O34' 2.43(3) .
Ho3 O38' 2.44(3) .
Ho3 O14 2.65(3) .
Ho3 O22' 2.71(3) .
Ho3 C81' 2.87(2) .
Ho4 O36 2.15(2) 2_656
Ho4 O34 2.238(19) .
Ho4 O38 2.335(18) .
Ho4 O18 2.37(2) .
Ho4 O20 2.41(4) .
Ho4 O23 2.510(19) .
Ho4 O22 2.55(3) .
Ho4 O21 2.78(2) .
Ho4 C81 2.84(2) .
Ho4 P4 3.330(9) .
Ho4 Co3 3.448(2) .
O34 Co3 2.223(5) .
O34 H34D 1.0000 .
C81 O22 1.276(10) .
C81 O38 1.297(10) .
C81 C90 1.507(9) .
C90 C85 1.512(9) .
C90 C91 1.515(13) .
C90 C88 1.521(13) .
C88 H88A 0.9800 .
C88 H88B 0.9800 .
C88 H88C 0.9800 .
C85 H85A 0.9800 .
C85 H85B 0.9800 .
C85 H85C 0.9800 .
C91 H91A 0.9800 .
C91 H91B 0.9800 .
C91 H91C 0.9800 .
P4 O23 1.567(14) .
P4 O21 1.566(14) .
P4 O36 1.569(14) .
P4 C55 1.81(3) .
O23 Co3 2.066(16) .
O21 Co5 1.70(2) .
O36 Ho4 2.15(2) 2_656
C55 C57 1.55(2) .
C55 C80 1.55(2) .
C55 C56 1.55(2) .
C56 H56A 0.9800 .
C56 H56B 0.9800 .
C56 H56C 0.9800 .
C57 H57A 0.9800 .
C57 H57B 0.9800 .
C57 H57C 0.9800 .
C80 H80A 0.9800 .
C80 H80B 0.9800 .
C80 H80C 0.9800 .
O24 C50 1.48(4) .
O24 Co5 1.91(3) .
Ho4' O20' 2.15(5) .
Ho4' O36' 2.17(3) 2_656
Ho4' O22' 2.34(2) .
Ho4' O21' 2.418(19) .
Ho4' O34' 2.43(2) .
Ho4' O18' 2.49(2) .
Ho4' O23' 2.57(2) .
Ho4' P4' 3.024(8) .
Ho4' Co5 3.444(3) .
Ho4' Co3 3.479(3) .
O34' Co3 1.916(19) .
O34' H34E 1.0000 .
C81' O22' 1.275(10) .
C81' O38' 1.283(10) .
C81' C90' 1.496(10) .
C90' C85' 1.503(9) .
C90' C91' 1.504(13) .
C90' C88' 1.508(13) .
C91' H91D 0.9800 .
C91' H91E 0.9800 .
C91' H91F 0.9800 .
C85' H85D 0.9800 .
C85' H85E 0.9800 .
C85' H85F 0.9800 .
C88' H88D 0.9800 .
C88' H88E 0.9800 .
C88' H88F 0.9800 .
P4' O23' 1.55(2) .
P4' O21' 1.57(2) .
P4' O36' 1.57(2) .
P4' C55' 1.82(3) .
O23' Co3 2.08(2) .
O21' Co5 2.29(3) .
O24' C50 1.16(3) .
O24' Co5 2.10(3) .
O36' Ho4' 2.17(3) 2_656
C55' C80' 1.54(2) .
C55' C56' 1.54(2) .
C55' C57' 1.54(2) .
C80' H80D 0.9800 .
C80' H80E 0.9800 .
C80' H80F 0.9800 .
C57' H57D 0.9800 .
C57' H57E 0.9800 .
C57' H57F 0.9800 .
C56' H56D 0.9800 .
C56' H56E 0.9800 .
C56' H56F 0.9800 .
Co1 O3 2.031(9) .
Co1 O2 2.050(9) .
Co1 O5 2.059(10) .
Co1 O29' 2.07(2) .
Co1 O33 2.08(2) .
Co1 O28' 2.087(18) 2_656
Co1 O32' 2.215(19) .
Co1 O32 2.255(18) .
Co1 O28' 2.397(18) .
Co2 O12 1.81(5) 2_656
Co2 O12 1.81(5) .
Co2 O4 1.993(10) 2_656
Co2 O4 1.993(10) .
Co2 O12' 2.04(5) .
Co2 O12' 2.04(5) 2_656
Co3 O46 2.019(12) .
Co3 O28 2.04(3) .
Co3 O33' 2.08(3) .
Co3 O29 2.15(2) .
Co3 O32 2.187(18) .
Co3 O32' 2.255(18) .
Co3 O29 2.32(2) 2_656
Co4 O14 1.85(3) .
Co4 O17 1.942(12) .
Co4 O15 2.000(15) .
Co4 O45 2.009(12) .
Co4 O14' 2.23(4) .
Co5 O21 1.70(2) 2_656
Co5 O24 1.91(3) 2_656
Co5 O24' 2.10(3) 2_656
Co5 O21' 2.29(3) 2_656
Co5 Ho4' 3.444(3) 2_656
P1 O6 1.509(10) .
P1 O2 1.538(10) .
P1 O4 1.541(10) .
P1 C21 1.818(13) .
P2 O9 1.527(13) .
P2 O5 1.531(10) .
P2 O45 1.540(12) .
P2 C24 1.814(17) .
P3 O14 1.56(4) .
P3 C60 1.86(3) .
P3' O46 1.37(2) .
P3' O14' 1.53(4) .
P3' O7 1.65(2) .
P3' C60 1.84(3) .
O3 H3D 1.0000 .
O6 Ho1 2.199(9) 2_656
O10 C53 1.287(9) .
O20 C50 1.20(5) .
O20' C50 1.35(5) .
C21 C38 1.52(2) .
C21 C47 1.54(2) .
C21 C103 1.54(3) .
O13 C71 1.27(2) .
C24 C92 1.51(2) .
C24 C146 1.52(3) .
C24 C34 1.52(3) .
O16 C59 1.245(13) .
C27 C100 1.44(2) .
C27 H27A 0.9800 .
C27 H27B 0.9800 .
C27 H27C 0.9800 .
O11 C53 1.287(9) .
C29 C74 1.50(3) .
C29 C71 1.50(3) .
C29 C46 1.53(3) .
C29 C61 1.54(3) .
O17 C59 1.240(13) .
C34 H34A 0.9800 .
C34 H34B 0.9800 .
C34 H34C 0.9800 .
O19 C63 1.21(2) .
O18 C63 1.47(3) .
O18' C63 1.16(3) .
C38 H38A 0.9800 .
C38 H38B 0.9800 .
C38 H38C 0.9800 .
O15 C42 1.19(2) .
O15 C42' 1.40(5) .
C47 H47A 0.9800 .
C47 H47B 0.9800 .
C47 H47C 0.9800 .
C46 H46A 0.9800 .
C46 H46B 0.9800 .
C46 H46C 0.9800 .
O12 C71 1.41(7) .
O12' C71 1.13(6) .
C53 C100 1.51(2) .
C54 C60 1.495(10) .
C54 H54B 0.9591 .
C54 H54C 0.9551 .
C54 H54A 0.9617 .
C58 C60 1.498(10) .
C58 H58A 0.9800 .
C58 H58B 0.9800 .
C58 H58C 0.9800 .
C59 C127 1.54(2) .
C60 C62 1.504(10) .
C61 H61A 0.9800 .
C61 H61B 0.9800 .
C61 H61C 0.9800 .
C62 H62A 0.9800 .
C62 H62B 0.9800 .
C62 H62C 0.9800 .
C63 C97 1.52(2) .
C74 H74A 0.9800 .
C74 H74B 0.9800 .
C74 H74C 0.9800 .
C82 C97 1.55(3) .
C82 H82A 0.9800 .
C82 H82B 0.9800 .
C82 H82C 0.9800 .
C87 C97 1.50(3) .
C87 H87A 0.9800 .
C87 H87B 0.9800 .
C87 H87C 0.9800 .
C48 C45 1.493(16) .
C48 H48A 0.9800 .
C48 H48B 0.9800 .
C48 H48C 0.9800 .
C92 H92A 0.9800 .
C92 H92B 0.9800 .
C92 H92C 0.9800 .
C93 C100 1.46(3) .
C93 H93A 0.9800 .
C93 H93B 0.9800 .
C93 H93C 0.9800 .
C95 C97 1.53(3) .
C95 H95A 0.9800 .
C95 H95B 0.9800 .
C95 H95C 0.9800 .
C100 C150 1.62(3) .
C103 H10A 0.9800 .
C103 H10B 0.9800 .
C103 H10C 0.9800 .
C50 C45 1.51(3) .
C146 H14A 0.9800 .
C146 H14B 0.9800 .
C146 H14C 0.9800 .
C150 H15A 0.9800 .
C150 H15B 0.9800 .
C150 H15C 0.9800 .
O25 C75 1.286(8) .
O26 C75 1.289(8) .
C75 C4 1.491(11) .
C4 C37 1.51(2) .
C4 C77 1.51(2) .
C4 C36 1.52(2) .
C36 H36A 0.9800 .
C36 H36B 0.9800 .
C36 H36C 0.9800 .
C37 H37A 0.9800 .
C37 H37B 0.9800 .
C37 H37C 0.9800 .
C77 H77A 0.9800 .
C77 H77B 0.9800 .
C77 H77C 0.9800 .
O25' C75' 1.285(10) .
O26' C75' 1.289(10) .
C75' C4' 1.487(10) .
C4' C37' 1.44(3) .
C4' C36' 1.44(3) .
C4' C77' 1.44(3) .
C77' H77D 0.9800 .
C77' H77E 0.9800 .
C77' H77F 0.9800 .
C37' H37D 0.9800 .
C37' H37E 0.9800 .
C37' H37F 0.9800 .
C36' H36D 0.9800 .
C36' H36E 0.9800 .
C36' H36F 0.9800 .
C127 C39 1.495(10) .
C127 C3 1.501(13) .
C127 C2 1.509(13) .
C39 H39A 0.9800 .
C39 H39B 0.9800 .
C39 H39C 0.9800 .
C2 H2A 0.9800 .
C2 H2B 0.9800 .
C2 H2C 0.9800 .
C3 H3A 0.9800 .
C3 H3B 0.9800 .
C3 H3C 0.9800 .
C2' H2D 0.9800 .
C2' H2E 0.9800 .
C2' H2F 0.9800 .
C39' H39D 0.9800 .
C39' H39E 0.9800 .
C39' H39F 0.9800 .
C44 C45 1.496(16) .
C44 H44A 0.9800 .
C44 H44B 0.9800 .
C44 H44C 0.9800 .
C45 C43 1.494(16) .
C43 H43A 0.9800 .
C43 H43B 0.9800 .
C43 H43C 0.9800 .
N1 O31 1.21(3) .
N1 O33 1.25(3) .
N1 O32 1.29(3) .
N1 O30 1.74(3) 2_656
O31 O30 0.77(2) 2_656
N2 O30 1.23(3) .
N2 O28 1.27(5) .
N2 O29 1.30(3) .
O29 O29 1.22(3) 2_656
O29 Co3 2.32(2) 2_656
O30 O31 0.77(2) 2_656
O30 N1 1.74(3) 2_656
N1' O31' 1.18(3) .
N1' O33' 1.23(3) .
N1' O32' 1.29(3) .
N1' O30' 1.68(3) 2_656
O31' O30' 0.59(3) 2_656
O31' N2' 1.52(4) 2_656
N2' O30' 1.19(3) .
N2' O29' 1.30(3) .
N2' O28' 1.33(3) .
N2' O31' 1.52(4) 2_656
O28' O28' 1.16(3) 2_656
O28' Co1 2.087(18) 2_656
O30' O31' 0.59(3) 2_656
O30' N1' 1.68(3) 2_656
O8 C42 1.20(2) .
C42 C32 1.52(6) .
C32 C51 1.495(10) .
C32 C41 1.498(14) .
C32 C40 1.504(14) .
C51 H51A 0.9800 .
C51 H51B 0.9800 .
C51 H51C 0.9800 .
C40 H40A 0.9800 .
C40 H40B 0.9800 .
C40 H40C 0.9800 .
C41 H41A 0.9800 .
C41 H41B 0.9800 .
C41 H41C 0.9800 .
O8' C42' 1.20(2) .
C51' C32' 1.487(10) .
C51' H51D 0.9800 .
C51' H51E 0.9800 .
C51' H51F 0.9800 .
C32' C40' 1.488(14) .
C32' C42' 1.57(7) .
C40' H40D 0.9800 .
C40' H40E 0.9800 .
C40' H40F 0.9800 .
O1W H1WA 0.8514 .
O1W H1WB 0.8452 .
